data_1570087
loop_
_publ_author_name
'Miller, Paul D.'
'Shultz, David A.'
'Mengell, Joshua'
'Kirk, Martin L.'
'Wojtas, Lukasz'

_publ_section_title
;
 Variation from closed-shell to open shell electronic structures in
 oligothiophene bis(dioxolene) complexes.
;
_journal_issue 43
_journal_name_full 'Chemical science'
_journal_page_first 12264
_journal_page_last 12276
_journal_paper_doi 10.1039/d3sc02341a
_journal_volume 14
_journal_year 2023
_chemical_formula_moiety 'C102 H116 B2 N12 O4 S Zn2, 1.635(C3 H7 O), 1.364(C H2 Cl2)'
_chemical_formula_sum 'C108.27 H130.17 B2 Cl2.73 N12 O5.63 S Zn2'
_chemical_formula_weight 1971.01
_chemical_name_common 'bis(semiquinone) thiophene'
_chemical_name_systematic SQ2Th
_space_group_crystal_system triclinic
_space_group_IT_number 2
_space_group_name_Hall '-P 1'
_space_group_name_H-M_alt 'P -1'
_atom_sites_solution_hydrogens mixed
_audit_creation_date 2022-07-26
_audit_creation_method
;
Olex2 1.5
(compiled 2022.04.07 svn.rca3783a0 for OlexSys, GUI svn.r6498)
;
_audit_update_record
;
2023-05-05 deposited with the CCDC.	2023-10-09 downloaded from the CCDC.
;
_cell_angle_alpha 98.9882(12)
_cell_angle_beta 92.331(2)
_cell_angle_gamma 98.306(2)
_cell_formula_units_Z 2
_cell_length_a 12.3174(6)
_cell_length_b 13.2142(6)
_cell_length_c 33.891(2)
_cell_measurement_reflns_used 9871
_cell_measurement_temperature 100.00
_cell_measurement_theta_max 78.82
_cell_measurement_theta_min 3.46
_cell_volume 5380.1(5)
_computing_cell_refinement 'SAINT V8.40B (?, 2016)'
_computing_data_reduction 'SAINT V8.40B (?, 2016)'
_computing_molecular_graphics 'Olex2 1.5 (Dolomanov et al., 2009)'
_computing_publication_material 'Olex2 1.5 (Dolomanov et al., 2009)'
_computing_structure_refinement 'XL  (Sheldrick, 2008)'
_diffrn_ambient_temperature 100.00
_diffrn_detector 'Bruker PHOTON II CMOS area detector'
_diffrn_detector_area_resol_mean 7.9
_diffrn_detector_type 'CPAD area detector'
_diffrn_measured_fraction_theta_full 0.999
_diffrn_measured_fraction_theta_max 0.977
_diffrn_measurement_device 'four-circle kappa goniometer'
_diffrn_measurement_device_type 'Bruker D8 Venture Photon-II CPAD'
_diffrn_measurement_method 'phi and omega scans'
_diffrn_radiation_monochromator mirrors
_diffrn_radiation_type CuK\a
_diffrn_radiation_wavelength 1.54178
_diffrn_reflns_av_R_equivalents 0.0520
_diffrn_reflns_av_unetI/netI 0.0266
_diffrn_reflns_Laue_measured_fraction_full 0.999
_diffrn_reflns_Laue_measured_fraction_max 0.977
_diffrn_reflns_limit_h_max 15
_diffrn_reflns_limit_h_min -15
_diffrn_reflns_limit_k_max 16
_diffrn_reflns_limit_k_min -16
_diffrn_reflns_limit_l_max 43
_diffrn_reflns_limit_l_min -43
_diffrn_reflns_number 157498
_diffrn_reflns_point_group_measured_fraction_full 0.999
_diffrn_reflns_point_group_measured_fraction_max 0.977
_diffrn_reflns_theta_full 67.679
_diffrn_reflns_theta_max 79.862
_diffrn_reflns_theta_min 2.645
_diffrn_source 'Microfocus sealed X-ray tube'
_diffrn_source_current 1.1
_diffrn_source_power 0.05500000000000001
_diffrn_source_type 'Incoatec I\mS 3.0'
_diffrn_source_voltage 50.0
_diffrn_standards_number 0
_exptl_absorpt_coefficient_mu 1.795
_exptl_absorpt_correction_T_max 1.0000
_exptl_absorpt_correction_T_min 0.8871
_exptl_absorpt_correction_type multi-scan
_exptl_absorpt_process_details
;
SADABS-2016/2 (Bruker,2016/2) was used for absorption correction.
wR2(int) was 0.1089 before and 0.0790 after correction.
The Ratio of minimum to maximum transmission is 0.8871.
The \l/2 correction factor is Not present.
;
_exptl_crystal_colour purple
_exptl_crystal_density_diffrn 1.217
_exptl_crystal_description block
_exptl_crystal_F_000 2083
_exptl_crystal_preparation 'Magnetic properties'
_exptl_crystal_recrystallization_method 'Re-crystallisation from solvent: CH2Cl2 and iPrOH'
_exptl_crystal_size_max 0.23
_exptl_crystal_size_mid 0.102
_exptl_crystal_size_min 0.081
_refine_diff_density_max 1.398
_refine_diff_density_min -0.699
_refine_diff_density_rms 0.080
_refine_ls_extinction_method none
_refine_ls_goodness_of_fit_ref 1.092
_refine_ls_hydrogen_treatment mixed
_refine_ls_matrix_type full
_refine_ls_number_parameters 1667
_refine_ls_number_reflns 22943
_refine_ls_number_restraints 1793
_refine_ls_restrained_S_all 1.079
_refine_ls_R_factor_all 0.0912
_refine_ls_R_factor_gt 0.0893
_refine_ls_shift/su_max 0.001
_refine_ls_shift/su_mean 0.000
_refine_ls_structure_factor_coef Fsqd
_refine_ls_weighting_details 'w=1/[\s^2^(Fo^2^)+(0.0851P)^2^+13.6980P] where P=(Fo^2^+2Fc^2^)/3'
_refine_ls_weighting_scheme calc
_refine_ls_wR_factor_gt 0.2304
_refine_ls_wR_factor_ref 0.2313
_reflns_Friedel_coverage 0.000
_reflns_number_gt 21998
_reflns_number_total 22943
_reflns_threshold_expression 'I > 2\s(I)'
_cod_data_source_file d3sc02341a2.cif
_cod_data_source_block SQ2Th
_cod_depositor_comments 'Adding full bibliography for 1570087--1570089.cif.'
_cod_database_code 1570087
_shelx_shelxl_version_number 2019/1
_shelx_space_group_comment
;
The symmetry employed for this shelxl refinement is uniquely defined
by the following loop, which should always be used as a source of
symmetry information in preference to the above space-group names.
They are only intended as comments.
;
_shelx_estimated_absorpt_t_max 0.868
_shelx_estimated_absorpt_t_min 0.683
_olex2_refinement_description
;
1. Fixed Uiso
 At 1.2 times of:
  All C(H) groups, All C(H,H) groups
 At 1.5 times of:
  All C(H,H,H) groups
2. Others
 Sof(C56C)=Sof(C57C)=Sof(H57G)=Sof(C58C)=Sof(H58C)=Sof(C59C)=Sof(C60C)=
 Sof(H60C)=Sof(C61C)=Sof(H61C)=Sof(C62C)=Sof(H62C)=Sof(C63C)=Sof(H63A)=
 Sof(H63B)=Sof(H63C)=Sof(C64C)=Sof(H64A)=Sof(H64B)=Sof(H64C)=1-FVAR(1)
 Sof(C47C)=Sof(C48C)=Sof(H48C)=Sof(C49C)=Sof(H49C)=Sof(C50C)=Sof(C51C)=
 Sof(H51C)=Sof(C52C)=Sof(H52C)=Sof(C53C)=Sof(H53E)=Sof(C54C)=Sof(H54G)=
 Sof(H54H)=Sof(H54I)=Sof(C55C)=Sof(H55G)=Sof(H55H)=Sof(H55I)=FVAR(1)
 Sof(H53G)=Sof(C54E)=Sof(H54M)=Sof(H54N)=Sof(H54O)=Sof(C55E)=Sof(H55M)=
 Sof(H55N)=Sof(H55O)=1-FVAR(2)
 Sof(H53H)=Sof(C56E)=Sof(H56G)=Sof(H56H)=Sof(H56I)=Sof(C57E)=Sof(H57H)=
 Sof(H57I)=Sof(H57J)=FVAR(2)
 Sof(H53B)=Sof(C56A)=Sof(H56A)=Sof(H56B)=Sof(H56C)=Sof(C57A)=Sof(H57A)=
 Sof(H57B)=Sof(H57C)=1-FVAR(3)
 Sof(H53A)=Sof(C54A)=Sof(H54A)=Sof(H54B)=Sof(H54C)=Sof(C55A)=Sof(H55A)=
 Sof(H55B)=Sof(H55C)=FVAR(3)
 Sof(H53D)=Sof(C56B)=Sof(H56D)=Sof(H56E)=Sof(H56F)=Sof(C57B)=Sof(H57D)=
 Sof(H57E)=Sof(H57F)=1-FVAR(4)
 Sof(H53C)=Sof(C54B)=Sof(H54D)=Sof(H54E)=Sof(H54F)=Sof(C55B)=Sof(H55D)=
 Sof(H55E)=Sof(H55F)=FVAR(4)
 Sof(O71A)=Sof(C72A)=Sof(H72A)=Sof(C73A)=Sof(H73A)=Sof(H73B)=Sof(H73C)=
 Sof(C74A)=Sof(H74A)=Sof(H74B)=Sof(H74C)=1-FVAR(5)
 Sof(O71C)=Sof(C72C)=Sof(H72C)=Sof(C73C)=Sof(H73G)=Sof(H73H)=Sof(H73I)=
 Sof(C74C)=Sof(H74G)=Sof(H74H)=Sof(H74I)=FVAR(5)
 Sof(C90)=Sof(H90A)=Sof(H90B)=Sof(Cl91)=Sof(Cl92)=FVAR(6)
 Sof(C87)=Sof(H87A)=Sof(H87B)=Sof(Cl88)=Sof(Cl89)=FVAR(7)
 Sof(C93)=Sof(H93A)=Sof(H93B)=Sof(Cl94)=Sof(Cl95)=FVAR(8)
 Sof(O71D)=Sof(C72D)=Sof(H72D)=Sof(C73D)=Sof(H73J)=Sof(H73K)=Sof(H73L)=
 Sof(C74D)=Sof(H74J)=Sof(H74K)=Sof(H74L)=FVAR(9)
 Sof(O71B)=Sof(C72B)=Sof(H72B)=Sof(C73B)=Sof(H73D)=Sof(H73E)=Sof(H73F)=
 Sof(C74B)=Sof(H74D)=Sof(H74E)=Sof(H74F)=FVAR(10)
 Sof(C84)=Sof(H84A)=Sof(H84B)=Sof(Cl85)=Sof(Cl86)=FVAR(11)
 Sof(C81)=Sof(H81A)=Sof(H81B)=Sof(Cl82)=Sof(Cl83)=FVAR(12)
 Sof(Cl97)=Sof(C96)=Sof(H96A)=Sof(H96B)=Sof(Cl98)=FVAR(13)
 Fixed Sof: C47F(0.5) C48F(0.5) H48F(0.5) C49F(0.5) H49F(0.5) C50F(0.5)
 C51F(0.5) H51F(0.5) C52F(0.5) H52F(0.5) C53F(0.5) H53I(0.5) C54F(0.5)
 H54P(0.5) H54Q(0.5) H54R(0.5) C55F(0.5) H55P(0.5) H55Q(0.5) H55R(0.5)
 C56F(0.5) C57F(0.5) H57K(0.5) C58F(0.5) H58F(0.5) C59F(0.5) C60F(0.5)
 H60F(0.5) C61F(0.5) H61F(0.5) C62F(0.5) H62F(0.5) C63F(0.5) H63D(0.5)
 H63E(0.5) H63F(0.5) C64F(0.5) H64D(0.5) H64E(0.5) H64F(0.5)
3.a Ternary CH refined with riding coordinates:
 C53A(H53A), C53A(H53B), C53B(H53C), C53B(H53D), C53C(H53E), C62C(H62C),
 C53D(H53F), C53E(H53G), C53E(H53H), C53F(H53I), C62F(H62F), C72A(H72A),
 C72B(H72B), C72C(H72C), C72D(H72D)
3.b Secondary CH2 refined with riding coordinates:
 C81(H81A,H81B), C84(H84A,H84B), C87(H87A,H87B), C90(H90A,H90B), C93(H93A,
 H93B), C96(H96A,H96B)
3.c Me refined with riding coordinates:
 C54C(H54G,H54H,H54I), C55C(H55G,H55H,H55I), C63C(H63A,H63B,H63C), C64C(H64A,
 H64B,H64C), C54E(H54M,H54N,H54O), C55E(H55M,H55N,H55O), C56E(H56G,H56H,H56I),
 C57E(H57H,H57I,H57J), C73A(H73A,H73B,H73C), C74A(H74A,H74B,H74C), C73B(H73D,
 H73E,H73F), C74B(H74D,H74E,H74F), C73D(H73J,H73K,H73L), C74D(H74J,H74K,H74L)
3.d Aromatic/amide H refined with riding coordinates:
 C13(H13), C14(H14), C20(H20), C22(H22), C32(H32), C34(H34), C46A(H46A),
 C48A(H48A), C49A(H49A), C51A(H51A), C52A(H52A), C46B(H46B), C48B(H48B),
 C49B(H49B), C51B(H51B), C52B(H52B), C46C(H46C), C48C(H48C), C49C(H49C),
 C51C(H51C), C52C(H52C), C57C(H57G), C58C(H58C), C60C(H60C), C61C(H61C),
 C46D(H46D), C48D(H48D), C49D(H49D), C51D(H51D), C52D(H52D), C46E(H46E),
 C48E(H48E), C49E(H49E), C51E(H51E), C52E(H52E), C46F(H46F), C48F(H48F),
 C49F(H49F), C51F(H51F), C52F(H52F), C57F(H57K), C58F(H58F), C60F(H60F),
 C61F(H61F)
3.e Idealised Me refined as rotating group:
 C25(H25A,H25B,H25C), C26(H26A,H26B,H26C), C27(H27A,H27B,H27C), C37(H37A,H37B,
 H37C), C38(H38A,H38B,H38C), C39(H39A,H39B,H39C), C41A(H41A,H41B,H41C),
 C54A(H54A,H54B,H54C), C55A(H55A,H55B,H55C), C56A(H56A,H56B,H56C), C57A(H57A,
 H57B,H57C), C41B(H41D,H41E,H41F), C54B(H54D,H54E,H54F), C55B(H55D,H55E,H55F),
 C56B(H56D,H56E,H56F), C57B(H57D,H57E,H57F), C41C(H41G,H41H,H41I), C41D(H41J,
 H41K,H41L), C54D(H54J,H54K,H54L), C55D(H55J,H55K,H55L), C41E(H41M,H41N,H41O),
 C41F(H41P,H41Q,H41R), C54F(H54P,H54Q,H54R), C55F(H55P,H55Q,H55R), C63F(H63D,
 H63E,H63F), C64F(H64D,H64E,H64F), C73C(H73G,H73H,H73I), C74C(H74G,H74H,H74I)
;
_olex2_submission_special_instructions 'No special instructions were received'

loop_
_space_group_symop_operation_xyz
'x, y, z'
'-x, -y, -z'

loop_
_atom_site_label
_atom_site_type_symbol
_atom_site_fract_x
_atom_site_fract_y
_atom_site_fract_z
_atom_site_U_iso_or_equiv
_atom_site_adp_type
_atom_site_occupancy
_atom_site_site_symmetry_order
_atom_site_calc_flag
_atom_site_refinement_flags_posn
_atom_site_refinement_flags_adp
_atom_site_refinement_flags_occupancy
_atom_site_disorder_assembly
_atom_site_disorder_group
Zn1 Zn 0.70109(4) 0.80901(3) 0.55846(2) 0.03484(13) Uani 1 1 d . . . . .
B2 B 0.7330(4) 0.8932(3) 0.48091(12) 0.0391(9) Uani 1 1 d . . . . .
H2 H 0.739(4) 0.926(4) 0.4542(16) 0.068(16) Uiso 1 1 d . . . . .
Zn3 Zn 0.29961(6) 0.26633(4) 0.89652(2) 0.05245(17) Uani 1 1 d . . . . .
B4 B 0.1650(6) 0.1364(5) 0.94848(17) 0.0651(16) Uani 1 1 d . . . . .
H4 H 0.111(4) 0.089(4) 0.9710(14) 0.049(12) Uiso 1 1 d . . . . .
S11 S 0.53763(10) 0.51241(8) 0.73881(3) 0.0498(3) Uani 1 1 d . . . . .
C12 C 0.6134(4) 0.6166(3) 0.72094(12) 0.0544(11) Uani 1 1 d . . . . .
C13 C 0.6672(6) 0.6878(4) 0.75352(13) 0.081(2) Uani 1 1 d . . . . .
H13 H 0.712945 0.749984 0.750392 0.097 Uiso 1 1 calc R U . . .
C14 C 0.6480(6) 0.6596(4) 0.79027(14) 0.0799(19) Uani 1 1 d D . . . .
H14 H 0.678862 0.700943 0.814720 0.096 Uiso 1 1 calc R U . . .
C15 C 0.5790(4) 0.5644(4) 0.78862(12) 0.0571(12) Uani 1 1 d . . . . .
O16 O 0.6170(2) 0.65821(18) 0.56258(7) 0.0389(6) Uani 1 1 d . . . . .
C17 C 0.6154(3) 0.6437(3) 0.59871(10) 0.0384(8) Uani 1 1 d . . . . .
C18 C 0.6733(4) 0.7275(3) 0.62896(11) 0.0439(9) Uani 1 1 d . . . . .
O19 O 0.7235(3) 0.8106(2) 0.61626(7) 0.0487(7) Uani 1 1 d . . . . .
C20 C 0.6719(4) 0.7173(3) 0.66854(12) 0.0518(11) Uani 1 1 d . . . . .
H20 H 0.709335 0.771352 0.688321 0.062 Uiso 1 1 calc R U . . .
C21 C 0.6149(4) 0.6262(3) 0.68028(11) 0.0462(9) Uani 1 1 d . . . . .
C22 C 0.5594(4) 0.5452(3) 0.65020(11) 0.0424(9) Uani 1 1 d . . . . .
H22 H 0.522206 0.484672 0.658478 0.051 Uiso 1 1 calc R U . . .
C23 C 0.5569(3) 0.5500(3) 0.61015(10) 0.0377(8) Uani 1 1 d . . . . .
C24 C 0.4966(3) 0.4637(3) 0.57812(10) 0.0381(8) Uani 1 1 d . . . . .
C25 C 0.4453(4) 0.3701(3) 0.59671(12) 0.0456(9) Uani 1 1 d . . . . .
H25A H 0.503023 0.344146 0.611208 0.068 Uiso 1 1 calc R U . . .
H25B H 0.409327 0.315176 0.575445 0.068 Uiso 1 1 calc R U . . .
H25C H 0.390823 0.391597 0.615295 0.068 Uiso 1 1 calc R U . . .
C26 C 0.5777(4) 0.4254(3) 0.54798(12) 0.0464(9) Uani 1 1 d . . . . .
H26A H 0.613401 0.483867 0.536246 0.070 Uiso 1 1 calc R U . . .
H26B H 0.537784 0.372717 0.526736 0.070 Uiso 1 1 calc R U . . .
H26C H 0.633503 0.395282 0.561748 0.070 Uiso 1 1 calc R U . . .
C27 C 0.4047(4) 0.5035(3) 0.55627(13) 0.0499(10) Uani 1 1 d . . . . .
H27A H 0.350915 0.524166 0.575287 0.075 Uiso 1 1 calc R U . . .
H27B H 0.368343 0.448522 0.535094 0.075 Uiso 1 1 calc R U . . .
H27C H 0.435808 0.563457 0.544396 0.075 Uiso 1 1 calc R U . . .
O28 O 0.4203(3) 0.3993(2) 0.91761(8) 0.0509(7) Uani 1 1 d . . . . .
C29 C 0.4609(4) 0.4389(3) 0.88886(11) 0.0469(9) Uani 1 1 d . . . . .
C30 C 0.4194(4) 0.3874(3) 0.84817(12) 0.0492(10) Uani 1 1 d . . . . .
O31 O 0.3422(3) 0.3072(2) 0.84533(9) 0.0584(8) Uani 1 1 d . . . . .
C32 C 0.4606(4) 0.4271(4) 0.81576(12) 0.0541(11) Uani 1 1 d . . . . .
H32 H 0.435433 0.393398 0.789455 0.065 Uiso 1 1 calc R U . . .
C33 C 0.5399(4) 0.5171(3) 0.82112(12) 0.0515(10) Uani 1 1 d . . . . .
C34 C 0.5801(4) 0.5655(3) 0.86059(11) 0.0515(10) Uani 1 1 d . . . . .
H34 H 0.634441 0.625406 0.863555 0.062 Uiso 1 1 calc R U . . .
C35 C 0.5446(4) 0.5303(3) 0.89453(11) 0.0466(9) Uani 1 1 d . . . . .
C36 C 0.5870(4) 0.5840(3) 0.93650(11) 0.0494(10) Uani 1 1 d . . . . .
C37 C 0.6371(5) 0.5066(4) 0.95872(13) 0.0591(12) Uani 1 1 d . . . . .
H37A H 0.582552 0.444494 0.958301 0.089 Uiso 1 1 calc R U . . .
H37B H 0.658437 0.538879 0.986509 0.089 Uiso 1 1 calc R U . . .
H37C H 0.702002 0.487130 0.945453 0.089 Uiso 1 1 calc R U . . .
C38 C 0.4924(5) 0.6224(4) 0.95952(13) 0.0589(12) Uani 1 1 d . . . . .
H38A H 0.465239 0.676485 0.946881 0.088 Uiso 1 1 calc R U . . .
H38B H 0.518745 0.650769 0.987280 0.088 Uiso 1 1 calc R U . . .
H38C H 0.432781 0.564408 0.959152 0.088 Uiso 1 1 calc R U . . .
C39 C 0.6754(4) 0.6767(4) 0.93580(12) 0.0546(11) Uani 1 1 d . . . . .
H39A H 0.738021 0.653461 0.922047 0.082 Uiso 1 1 calc R U . . .
H39B H 0.699589 0.709610 0.963306 0.082 Uiso 1 1 calc R U . . .
H39C H 0.645415 0.726732 0.921601 0.082 Uiso 1 1 calc R U . . .
C41A C 0.8339(4) 0.7641(4) 0.40903(12) 0.0559(11) Uani 1 1 d . . . . .
H41A H 0.758433 0.756238 0.397346 0.084 Uiso 1 1 calc R U . . .
H41B H 0.875044 0.717340 0.392431 0.084 Uiso 1 1 calc R U . . .
H41C H 0.869484 0.835879 0.410222 0.084 Uiso 1 1 calc R U . . .
C42A C 0.8318(3) 0.7379(3) 0.45034(12) 0.0444(9) Uani 1 1 d . . . . .
N43A N 0.7868(3) 0.7946(2) 0.48048(9) 0.0374(6) Uani 1 1 d . . . . .
N44A N 0.7955(3) 0.7531(2) 0.51472(9) 0.0374(6) Uani 1 1 d . . . . .
C45A C 0.8466(3) 0.6699(3) 0.50597(13) 0.0436(8) Uani 1 1 d . . . . .
C46A C 0.8702(3) 0.6586(3) 0.46564(14) 0.0488(10) Uani 1 1 d . . . . .
H46A H 0.905934 0.606173 0.451565 0.059 Uiso 1 1 calc R U . . .
C47A C 0.8670(3) 0.6052(3) 0.53608(14) 0.0491(9) Uani 1 1 d . . . . .
C48A C 0.8644(4) 0.4980(3) 0.52510(16) 0.0537(11) Uani 1 1 d . . . . .
H48A H 0.856032 0.468151 0.497573 0.064 Uiso 1 1 calc R U . . .
C49A C 0.8738(4) 0.4359(4) 0.55334(18) 0.0621(13) Uani 1 1 d . . . . .
H49A H 0.871453 0.363496 0.544990 0.074 Uiso 1 1 calc R U . . .
C50A C 0.8865(5) 0.4756(4) 0.59360(19) 0.0718(15) Uani 1 1 d D U . . .
C51A C 0.8940(5) 0.5839(4) 0.60479(19) 0.0755(16) Uani 1 1 d . . . . .
H51A H 0.905043 0.613895 0.632289 0.091 Uiso 1 1 calc R U . . .
C52A C 0.8853(5) 0.6473(4) 0.57618(16) 0.0635(13) Uani 1 1 d . . . . .
H52A H 0.892015 0.720192 0.584221 0.076 Uiso 1 1 calc R U . . .
C53A C 0.8881(5) 0.4037(5) 0.6249(2) 0.0899(18) Uani 1 1 d D U . . .
H53A H 0.938665 0.351869 0.617757 0.108 Uiso 0.607(14) 1 calc R U P A 1
H53B H 0.887326 0.331808 0.610236 0.108 Uiso 0.393(14) 1 calc R U P A 2
C54A C 0.9145(14) 0.4598(9) 0.6685(3) 0.121(5) Uani 0.607(14) 1 d D U P A 1
H54A H 0.984412 0.506756 0.670250 0.181 Uiso 0.607(14) 1 calc R U P A 1
H54B H 0.920040 0.408530 0.686175 0.181 Uiso 0.607(14) 1 calc R U P A 1
H54C H 0.855707 0.499747 0.676671 0.181 Uiso 0.607(14) 1 calc R U P A 1
C55A C 0.7671(7) 0.3475(8) 0.6281(4) 0.077(3) Uani 0.607(14) 1 d D U P A 1
H55A H 0.718119 0.399475 0.633651 0.116 Uiso 0.607(14) 1 calc R U P A 1
H55B H 0.766472 0.306574 0.649906 0.116 Uiso 0.607(14) 1 calc R U P A 1
H55C H 0.741918 0.301591 0.602852 0.116 Uiso 0.607(14) 1 calc R U P A 1
C56A C 0.7901(12) 0.4023(17) 0.6486(6) 0.095(5) Uani 0.393(14) 1 d D U P A 2
H56A H 0.770810 0.472306 0.654078 0.143 Uiso 0.393(14) 1 calc R U P A 2
H56B H 0.805932 0.378632 0.673891 0.143 Uiso 0.393(14) 1 calc R U P A 2
H56C H 0.728512 0.355027 0.633430 0.143 Uiso 0.393(14) 1 calc R U P A 2
C57A C 0.9986(9) 0.4356(9) 0.6501(4) 0.068(4) Uani 0.393(14) 1 d D U P A 2
H57A H 1.058509 0.446149 0.632317 0.102 Uiso 0.393(14) 1 calc R U P A 2
H57B H 1.010861 0.380690 0.665416 0.102 Uiso 0.393(14) 1 calc R U P A 2
H57C H 0.996588 0.500104 0.668593 0.102 Uiso 0.393(14) 1 calc R U P A 2
C41B C 0.9052(4) 1.0920(3) 0.47573(11) 0.0443(9) Uani 1 1 d . . . . .
H41D H 0.946873 1.039060 0.463276 0.066 Uiso 1 1 calc R U . . .
H41E H 0.953149 1.159288 0.481320 0.066 Uiso 1 1 calc R U . . .
H41F H 0.842878 1.096461 0.457508 0.066 Uiso 1 1 calc R U . . .
C42B C 0.8637(3) 1.0636(3) 0.51402(10) 0.0362(7) Uani 1 1 d . . . . .
N43B N 0.7926(3) 0.9761(2) 0.51567(8) 0.0358(6) Uani 1 1 d . . . . .
N44B N 0.7732(3) 0.9680(2) 0.55471(8) 0.0357(6) Uani 1 1 d . . . . .
C45B C 0.8294(3) 1.0532(3) 0.57720(10) 0.0345(7) Uani 1 1 d . . . . .
C46B C 0.8882(3) 1.1149(3) 0.55274(11) 0.0375(7) Uani 1 1 d . . . . .
H46B H 0.935326 1.178896 0.561109 0.045 Uiso 1 1 calc R U . . .
C47B C 0.8182(3) 1.0774(3) 0.62074(11) 0.0376(7) Uani 1 1 d . . . . .
C48B C 0.7204(4) 1.0451(3) 0.63725(12) 0.0443(9) Uani 1 1 d . . . . .
H48B H 0.662426 1.001825 0.620669 0.053 Uiso 1 1 calc R U . . .
C49B C 0.7060(4) 1.0750(4) 0.67750(13) 0.0565(11) Uani 1 1 d . . . . .
H49B H 0.638313 1.051489 0.688039 0.068 Uiso 1 1 calc R U . . .
C50B C 0.7877(5) 1.1379(4) 0.70247(13) 0.0592(12) Uani 1 1 d D U . . .
C51B C 0.8873(4) 1.1674(3) 0.68660(12) 0.0542(11) Uani 1 1 d . . . . .
H51B H 0.946053 1.208191 0.703612 0.065 Uiso 1 1 calc R U . . .
C52B C 0.9026(4) 1.1382(3) 0.64619(11) 0.0446(9) Uani 1 1 d . . . . .
H52B H 0.971173 1.159852 0.635890 0.053 Uiso 1 1 calc R U . . .
C53B C 0.7655(6) 1.1762(4) 0.74593(15) 0.0815(17) Uani 1 1 d D U . . .
H53C H 0.694028 1.135418 0.750994 0.098 Uiso 0.596(13) 1 calc R U P B 1
H53D H 0.837252 1.215343 0.758606 0.098 Uiso 0.404(13) 1 calc R U P B 2
C54B C 0.8477(9) 1.1551(8) 0.7749(2) 0.084(3) Uani 0.596(13) 1 d D U P B 1
H54D H 0.919226 1.195440 0.771760 0.126 Uiso 0.596(13) 1 calc R U P B 1
H54E H 0.853415 1.081075 0.770180 0.126 Uiso 0.596(13) 1 calc R U P B 1
H54F H 0.825418 1.174856 0.802119 0.126 Uiso 0.596(13) 1 calc R U P B 1
C55B C 0.7475(11) 1.2900(6) 0.7509(3) 0.071(3) Uani 0.596(13) 1 d D U P B 1
H55D H 0.728782 1.312640 0.778381 0.107 Uiso 0.596(13) 1 calc R U P B 1
H55E H 0.687312 1.296724 0.732148 0.107 Uiso 0.596(13) 1 calc R U P B 1
H55F H 0.814958 1.333174 0.745360 0.107 Uiso 0.596(13) 1 calc R U P B 1
C56B C 0.686(2) 1.2526(18) 0.7503(6) 0.125(8) Uani 0.404(13) 1 d D U P B 2
H56D H 0.688913 1.285802 0.778352 0.188 Uiso 0.404(13) 1 calc R U P B 2
H56E H 0.611866 1.216517 0.741958 0.188 Uiso 0.404(13) 1 calc R U P B 2
H56F H 0.706615 1.305411 0.733481 0.188 Uiso 0.404(13) 1 calc R U P B 2
C57B C 0.7386(19) 1.0860(11) 0.7686(4) 0.113(6) Uani 0.404(13) 1 d D U P B 2
H57D H 0.789156 1.035982 0.761897 0.169 Uiso 0.404(13) 1 calc R U P B 2
H57E H 0.662855 1.052154 0.761078 0.169 Uiso 0.404(13) 1 calc R U P B 2
H57F H 0.746453 1.111873 0.797457 0.169 Uiso 0.404(13) 1 calc R U P B 2
C41C C 0.5269(5) 0.9159(4) 0.42567(15) 0.0688(15) Uani 1 1 d . . . . .
H41G H 0.556352 0.989956 0.429402 0.103 Uiso 1 1 calc R U . . .
H41H H 0.453879 0.903774 0.411643 0.103 Uiso 1 1 calc R U . . .
H41I H 0.576139 0.876364 0.409802 0.103 Uiso 1 1 calc R U . . .
C42C C 0.5181(4) 0.8814(3) 0.46598(13) 0.0525(11) Uani 1 1 d . . . . .
N43C N 0.6094(3) 0.8711(2) 0.48799(10) 0.0422(7) Uani 1 1 d . . . . .
N44C N 0.5757(3) 0.8371(2) 0.52218(9) 0.0390(7) Uani 1 1 d . . . . .
C45C C 0.4655(3) 0.8279(3) 0.52095(13) 0.0505(10) Uani 1 1 d D U . . .
C46C C 0.4272(4) 0.8547(3) 0.48567(17) 0.0598(13) Uani 1 1 d . . . . .
H46C H 0.352805 0.854424 0.477010 0.072 Uiso 1 1 calc R U . . .
C47C C 0.4049(9) 0.7936(7) 0.5559(3) 0.0597(13) Uani 0.519(12) 1 d D U P C 2
C48C C 0.2932(10) 0.7470(12) 0.5512(4) 0.065(3) Uani 0.519(12) 1 d D U P C 2
H48C H 0.255626 0.734723 0.525501 0.078 Uiso 0.519(12) 1 calc R U P C 2
C49C C 0.2376(9) 0.7188(13) 0.5839(4) 0.075(3) Uani 0.519(12) 1 d D U P C 2
H49C H 0.161391 0.692007 0.580260 0.091 Uiso 0.519(12) 1 calc R U P C 2
C50C C 0.2913(9) 0.7292(12) 0.6216(3) 0.078(3) Uani 0.519(12) 1 d D U P C 2
C51C C 0.4016(9) 0.7744(14) 0.6261(4) 0.069(3) Uani 0.519(12) 1 d D U P C 2
H51C H 0.440024 0.783484 0.651577 0.083 Uiso 0.519(12) 1 calc R U P C 2
C52C C 0.4567(9) 0.8067(14) 0.5939(3) 0.049(3) Uani 0.519(12) 1 d D U P C 2
H52C H 0.531489 0.838368 0.598083 0.059 Uiso 0.519(12) 1 calc R U P C 2
C53C C 0.2299(12) 0.6840(11) 0.6547(4) 0.108(4) Uani 0.519(12) 1 d D U P C 2
H53E H 0.150097 0.685666 0.648605 0.130 Uiso 0.519(12) 1 calc R U P C 2
C54C C 0.2590(17) 0.7456(15) 0.6963(4) 0.160(8) Uani 0.519(12) 1 d D U P C 2
H54G H 0.216379 0.711797 0.715665 0.241 Uiso 0.519(12) 1 calc R U P C 2
H54H H 0.337682 0.748975 0.703077 0.241 Uiso 0.519(12) 1 calc R U P C 2
H54I H 0.241836 0.816007 0.696953 0.241 Uiso 0.519(12) 1 calc R U P C 2
C55C C 0.242(2) 0.5697(11) 0.6529(7) 0.157(5) Uani 0.519(12) 1 d D U P C 2
H55G H 0.222816 0.532556 0.625594 0.236 Uiso 0.519(12) 1 calc R U P C 2
H55H H 0.318661 0.564446 0.660546 0.236 Uiso 0.519(12) 1 calc R U P C 2
H55I H 0.193484 0.538908 0.671398 0.236 Uiso 0.519(12) 1 calc R U P C 2
C56C C 0.3968(10) 0.7913(7) 0.5516(4) 0.0597(13) Uani 0.481(12) 1 d D U P C 1
C57C C 0.2897(12) 0.7409(17) 0.5391(4) 0.084(4) Uani 0.481(12) 1 d D U P C 1
H57G H 0.263253 0.732803 0.511941 0.101 Uiso 0.481(12) 1 calc R U P C 1
C58C C 0.2236(12) 0.7031(15) 0.5673(4) 0.094(4) Uani 0.481(12) 1 d D U P C 1
H58C H 0.150920 0.669275 0.559289 0.112 Uiso 0.481(12) 1 calc R U P C 1
C59C C 0.2617(12) 0.7138(13) 0.6072(4) 0.092(4) Uani 0.481(12) 1 d D U P C 1
C60C C 0.3655(12) 0.7707(15) 0.6190(4) 0.083(4) Uani 0.481(12) 1 d D U P C 1
H60C H 0.391654 0.780389 0.646264 0.100 Uiso 0.481(12) 1 calc R U P C 1
C61C C 0.4312(11) 0.8134(17) 0.5918(4) 0.063(4) Uani 0.481(12) 1 d D U P C 1
H61C H 0.498711 0.857224 0.600528 0.076 Uiso 0.481(12) 1 calc R U P C 1
C62C C 0.1898(14) 0.6699(13) 0.6382(5) 0.135(5) Uani 0.481(12) 1 d D U P C 1
H62C H 0.130765 0.614483 0.624212 0.162 Uiso 0.481(12) 1 calc R U P C 1
C63C C 0.1376(18) 0.7585(15) 0.6600(8) 0.164(8) Uani 0.481(12) 1 d D U P C 1
H63A H 0.090843 0.733050 0.680200 0.246 Uiso 0.481(12) 1 calc R U P C 1
H63B H 0.195427 0.813748 0.673162 0.246 Uiso 0.481(12) 1 calc R U P C 1
H63C H 0.092926 0.785824 0.640775 0.246 Uiso 0.481(12) 1 calc R U P C 1
C64C C 0.2595(19) 0.6239(19) 0.6678(7) 0.157(5) Uani 0.481(12) 1 d D U P C 1
H64A H 0.292334 0.567076 0.653180 0.236 Uiso 0.481(12) 1 calc R U P C 1
H64B H 0.317983 0.677903 0.681353 0.236 Uiso 0.481(12) 1 calc R U P C 1
H64C H 0.212518 0.597436 0.687752 0.236 Uiso 0.481(12) 1 calc R U P C 1
C41D C 0.2796(6) 0.0332(4) 1.01430(16) 0.0745(17) Uani 1 1 d . . . . .
H41J H 0.232323 0.077770 1.028814 0.112 Uiso 1 1 calc R U . . .
H41K H 0.332918 0.015237 1.033305 0.112 Uiso 1 1 calc R U . . .
H41L H 0.234402 -0.030317 1.000196 0.112 Uiso 1 1 calc R U . . .
C42D C 0.3399(5) 0.0898(3) 0.98443(13) 0.0586(13) Uani 1 1 d . . . . .
N43D N 0.2877(4) 0.1321(3) 0.95675(11) 0.0599(11) Uani 1 1 d . . . . .
N44D N 0.3645(4) 0.1792(3) 0.93427(11) 0.0555(10) Uani 1 1 d . . . . .
C45D C 0.4629(5) 0.1655(3) 0.94825(13) 0.0566(12) Uani 1 1 d . . . . .
C46D C 0.4514(5) 0.1093(4) 0.98041(14) 0.0605(13) Uani 1 1 d . . . . .
H46D H 0.508202 0.089264 0.995896 0.073 Uiso 1 1 calc R U . . .
C47D C 0.5648(5) 0.2040(3) 0.93049(13) 0.0555(12) Uani 1 1 d . . . . .
C48D C 0.6636(5) 0.2242(4) 0.95285(15) 0.0629(13) Uani 1 1 d . . . . .
H48D H 0.666116 0.212674 0.979827 0.075 Uiso 1 1 calc R U . . .
C49D C 0.7600(5) 0.2613(4) 0.93624(17) 0.0686(14) Uani 1 1 d . . . . .
H49D H 0.827820 0.272774 0.951850 0.082 Uiso 1 1 calc R U . . .
C50D C 0.7589(5) 0.2820(4) 0.89723(17) 0.0703(15) Uani 1 1 d . . . . .
C51D C 0.6610(5) 0.2603(4) 0.87501(16) 0.0663(14) Uani 1 1 d . . . . .
H51D H 0.658821 0.272380 0.848106 0.080 Uiso 1 1 calc R U . . .
C52D C 0.5643(5) 0.2207(4) 0.89079(14) 0.0604(12) Uani 1 1 d . . . . .
H52D H 0.497550 0.205100 0.874485 0.072 Uiso 1 1 calc R U . . .
C53D C 0.8646(6) 0.3273(6) 0.8798(2) 0.0867(19) Uani 1 1 d . . . . .
H53F H 0.840190 0.325113 0.851132 0.104 Uiso 1 1 calc R U . . .
C54D C 0.8919(7) 0.4369(7) 0.8941(3) 0.114(3) Uani 1 1 d . . . . .
H54J H 0.828782 0.471132 0.888577 0.172 Uiso 1 1 calc R U . . .
H54K H 0.954990 0.465445 0.880415 0.172 Uiso 1 1 calc R U . . .
H54L H 0.910501 0.448647 0.922993 0.172 Uiso 1 1 calc R U . . .
C55D C 0.9439(7) 0.2579(7) 0.8768(3) 0.134(4) Uani 1 1 d . . . . .
H55J H 0.976263 0.256480 0.903592 0.201 Uiso 1 1 calc R U . . .
H55K H 1.001787 0.281550 0.859911 0.201 Uiso 1 1 calc R U . . .
H55L H 0.907853 0.188136 0.864956 0.201 Uiso 1 1 calc R U . . .
C41E C 0.0353(5) 0.2441(5) 1.01844(15) 0.0706(15) Uani 1 1 d . . . . .
H41M H -0.025071 0.191541 1.005382 0.106 Uiso 1 1 calc R U . . .
H41N H 0.006112 0.294430 1.037967 0.106 Uiso 1 1 calc R U . . .
H41O H 0.088316 0.210668 1.032156 0.106 Uiso 1 1 calc R U . . .
C42E C 0.0913(4) 0.2987(4) 0.98766(14) 0.0589(12) Uani 1 1 d . . . . .
N43E N 0.1445(4) 0.2504(3) 0.95778(11) 0.0586(10) Uani 1 1 d . . . . .
N44E N 0.1868(4) 0.3213(3) 0.93476(11) 0.0581(10) Uani 1 1 d . . . . .
C45E C 0.1584(4) 0.4124(4) 0.94970(14) 0.0555(11) Uani 1 1 d . . . . .
C46E C 0.0988(4) 0.4008(4) 0.98340(14) 0.0604(12) Uani 1 1 d . . . . .
H46E H 0.069308 0.453502 1.000068 0.072 Uiso 1 1 calc R U . . .
C47E C 0.1879(5) 0.5056(4) 0.93141(15) 0.0610(12) Uani 1 1 d . . . . .
C48E C 0.2080(5) 0.5004(4) 0.89105(16) 0.0700(15) Uani 1 1 d . . . . .
H48E H 0.202810 0.434720 0.874437 0.084 Uiso 1 1 calc R U . . .
C49E C 0.2354(6) 0.5900(4) 0.87487(16) 0.0782(17) Uani 1 1 d . . . . .
H49E H 0.249430 0.584582 0.847319 0.094 Uiso 1 1 calc R U . . .
C50E C 0.2430(6) 0.6874(4) 0.89800(18) 0.0765(16) Uani 1 1 d D . . . .
C51E C 0.2207(5) 0.6912(4) 0.93776(18) 0.0735(15) Uani 1 1 d . . . . .
H51E H 0.223009 0.756902 0.954134 0.088 Uiso 1 1 calc R U . . .
C52E C 0.1951(5) 0.6027(4) 0.95448(16) 0.0655(13) Uani 1 1 d . . . . .
H52E H 0.182285 0.608503 0.982136 0.079 Uiso 1 1 calc R U . . .
C53E C 0.2768(8) 0.7832(5) 0.8791(2) 0.112(3) Uani 1 1 d D U . . .
H53G H 0.234553 0.772964 0.852617 0.134 Uiso 0.678(14) 1 calc R U P D 1
H53H H 0.213445 0.821880 0.884495 0.134 Uiso 0.322(14) 1 calc R U P D 2
C54E C 0.2539(15) 0.8811(7) 0.9025(4) 0.137(6) Uani 0.678(14) 1 d D U P D 1
H54M H 0.278080 0.938692 0.888294 0.205 Uiso 0.678(14) 1 calc R U P D 1
H54N H 0.174797 0.876507 0.905870 0.205 Uiso 0.678(14) 1 calc R U P D 1
H54O H 0.293707 0.893053 0.928851 0.205 Uiso 0.678(14) 1 calc R U P D 1
C55E C 0.3998(11) 0.7906(11) 0.8712(7) 0.178(8) Uani 0.678(14) 1 d D U P D 1
H55M H 0.413342 0.725035 0.855657 0.266 Uiso 0.678(14) 1 calc R U P D 1
H55N H 0.420461 0.847076 0.856043 0.266 Uiso 0.678(14) 1 calc R U P D 1
H55O H 0.443734 0.804238 0.896714 0.266 Uiso 0.678(14) 1 calc R U P D 1
C56E C 0.371(3) 0.858(2) 0.9018(7) 0.151(11) Uani 0.322(14) 1 d D U P D 2
H56G H 0.362983 0.860702 0.930585 0.226 Uiso 0.322(14) 1 calc R U P D 2
H56H H 0.440169 0.834049 0.894735 0.226 Uiso 0.322(14) 1 calc R U P D 2
H56I H 0.369617 0.926690 0.894742 0.226 Uiso 0.322(14) 1 calc R U P D 2
C57E C 0.277(3) 0.7700(17) 0.8347(3) 0.150(11) Uani 0.322(14) 1 d D U P D 2
H57H H 0.212522 0.720163 0.822894 0.225 Uiso 0.322(14) 1 calc R U P D 2
H57I H 0.273430 0.836890 0.826046 0.225 Uiso 0.322(14) 1 calc R U P D 2
H57J H 0.343982 0.744249 0.826039 0.225 Uiso 0.322(14) 1 calc R U P D 2
C41F C -0.0359(8) -0.0324(7) 0.9138(2) 0.125(4) Uani 1 1 d . . . . .
H41P H 0.004146 -0.049865 0.936792 0.188 Uiso 1 1 calc R U . . .
H41Q H -0.075979 -0.095922 0.897784 0.188 Uiso 1 1 calc R U . . .
H41R H -0.087988 0.013968 0.923361 0.188 Uiso 1 1 calc R U . . .
C42F C 0.0444(6) 0.0210(5) 0.88849(19) 0.087(2) Uani 1 1 d . . . . .
N43F N 0.1292(4) 0.0933(3) 0.90474(12) 0.0671(12) Uani 1 1 d . . . . .
N44F N 0.1876(4) 0.1281(3) 0.87442(11) 0.0579(10) Uani 1 1 d . . . . .
C45F C 0.1393(5) 0.0748(4) 0.84012(14) 0.0660(13) Uani 1 1 d D U . . .
C46F C 0.0464(6) 0.0073(5) 0.84719(18) 0.0830(19) Uani 1 1 d . . . . .
H46F H -0.003956 -0.037697 0.827983 0.100 Uiso 1 1 calc R U . . .
C47F C 0.1850(10) 0.0786(7) 0.8000(3) 0.064(4) Uani 0.5 1 d D U P E 1
C48F C 0.1195(11) 0.080(2) 0.7656(4) 0.077(5) Uani 0.5 1 d D U P E 1
H48F H 0.042069 0.075214 0.766819 0.093 Uiso 0.5 1 calc R U P E 1
C49F C 0.1669(11) 0.088(2) 0.7293(4) 0.088(5) Uani 0.5 1 d D U P E 1
H49F H 0.123738 0.100761 0.707175 0.105 Uiso 0.5 1 calc R U P E 1
C50F C 0.2777(11) 0.0790(17) 0.7255(3) 0.083(4) Uani 0.5 1 d D U P E 1
C51F C 0.3442(10) 0.0859(14) 0.7602(3) 0.063(4) Uani 0.5 1 d D U P E 1
H51F H 0.421795 0.093057 0.758961 0.076 Uiso 0.5 1 calc R U P E 1
C52F C 0.2982(10) 0.0824(12) 0.7968(3) 0.051(3) Uani 0.5 1 d D U P E 1
H52F H 0.344340 0.082585 0.819992 0.061 Uiso 0.5 1 calc R U P E 1
C53F C 0.3311(13) 0.0833(14) 0.6858(3) 0.113(5) Uani 0.5 1 d D U P E 1
H53I H 0.395789 0.045580 0.686008 0.136 Uiso 0.5 1 calc R U P E 1
C54F C 0.2537(12) 0.0309(11) 0.6502(3) 0.093(4) Uani 0.5 1 d D U P E 1
H54P H 0.238617 -0.043824 0.650649 0.140 Uiso 0.5 1 calc R U P E 1
H54Q H 0.287783 0.042912 0.625395 0.140 Uiso 0.5 1 calc R U P E 1
H54R H 0.184633 0.059580 0.651568 0.140 Uiso 0.5 1 calc R U P E 1
C55F C 0.373(2) 0.1953(16) 0.6820(6) 0.155(10) Uani 0.5 1 d D U P E 1
H55P H 0.310627 0.231857 0.678315 0.232 Uiso 0.5 1 calc R U P E 1
H55Q H 0.418175 0.196620 0.658829 0.232 Uiso 0.5 1 calc R U P E 1
H55R H 0.417716 0.229437 0.706311 0.232 Uiso 0.5 1 calc R U P E 1
C56F C 0.1899(10) 0.0840(7) 0.8014(3) 0.060(4) Uani 0.5 1 d D U P E 2
C57F C 0.3025(10) 0.1128(12) 0.7992(3) 0.056(4) Uani 0.5 1 d D U P E 2
H57K H 0.349523 0.127910 0.822977 0.068 Uiso 0.5 1 calc R U P E 2
C58F C 0.3462(11) 0.1196(14) 0.7624(4) 0.065(4) Uani 0.5 1 d D U P E 2
H58F H 0.423579 0.134345 0.760994 0.078 Uiso 0.5 1 calc R U P E 2
C59F C 0.2780(12) 0.1049(15) 0.7276(3) 0.084(4) Uani 0.5 1 d D U P E 2
C60F C 0.1683(11) 0.0596(19) 0.7291(3) 0.084(5) Uani 0.5 1 d D U P E 2
H60F H 0.125210 0.030559 0.705055 0.101 Uiso 0.5 1 calc R U P E 2
C61F C 0.1229(11) 0.0571(19) 0.7659(3) 0.069(4) Uani 0.5 1 d D U P E 2
H61F H 0.045926 0.037082 0.766880 0.083 Uiso 0.5 1 calc R U P E 2
C62F C 0.3304(13) 0.1127(11) 0.6879(4) 0.104(4) Uani 0.5 1 d D U P E 2
H62F H 0.272925 0.118031 0.666926 0.124 Uiso 0.5 1 calc R U P E 2
C63F C 0.4220(13) 0.2045(11) 0.6913(5) 0.087(4) Uani 0.5 1 d D U P E 2
H63D H 0.391358 0.269090 0.697832 0.131 Uiso 0.5 1 calc R U P E 2
H63E H 0.456912 0.203451 0.665818 0.131 Uiso 0.5 1 calc R U P E 2
H63F H 0.476839 0.200212 0.712531 0.131 Uiso 0.5 1 calc R U P E 2
C64F C 0.3838(16) 0.0156(10) 0.6752(5) 0.116(5) Uani 0.5 1 d D U P E 2
H64D H 0.433641 0.006119 0.697173 0.175 Uiso 0.5 1 calc R U P E 2
H64E H 0.425437 0.023943 0.651582 0.175 Uiso 0.5 1 calc R U P E 2
H64F H 0.326540 -0.045218 0.668773 0.175 Uiso 0.5 1 calc R U P E 2
O71A O 0.269(2) 0.8459(18) 0.7808(9) 0.213(11) Uani 0.378(7) 1 d D U P F 3
C72A C 0.343(2) 0.7966(19) 0.7561(8) 0.214(13) Uani 0.378(7) 1 d D U P F 3
H72A H 0.312565 0.789219 0.727826 0.257 Uiso 0.378(7) 1 calc R U P F 3
C73A C 0.454(2) 0.860(3) 0.7589(15) 0.256(19) Uani 0.378(7) 1 d D U P F 3
H73A H 0.502155 0.822813 0.741450 0.384 Uiso 0.378(7) 1 calc R U P F 3
H73B H 0.448327 0.926579 0.750436 0.384 Uiso 0.378(7) 1 calc R U P F 3
H73C H 0.485152 0.871762 0.786615 0.384 Uiso 0.378(7) 1 calc R U P F 3
C74A C 0.343(3) 0.6897(18) 0.7652(11) 0.192(13) Uani 0.378(7) 1 d D U P F 3
H74A H 0.393678 0.654981 0.748329 0.288 Uiso 0.378(7) 1 calc R U P F 3
H74B H 0.366122 0.693442 0.793449 0.288 Uiso 0.378(7) 1 calc R U P F 3
H74C H 0.268477 0.650311 0.759772 0.288 Uiso 0.378(7) 1 calc R U P F 3
O71B O 0.950(2) 0.7279(17) 0.7952(6) 0.162(8) Uani 0.358(11) 1 d D U P G 2
C72B C 0.961(2) 0.6504(17) 0.8199(6) 0.166(8) Uani 0.358(11) 1 d D U P G 2
H72B H 1.037375 0.633125 0.819239 0.199 Uiso 0.358(11) 1 calc R U P G 2
C73B C 0.8810(14) 0.5559(15) 0.8031(8) 0.185(13) Uani 0.358(11) 1 d D U P G 2
H73D H 0.886771 0.501707 0.819496 0.278 Uiso 0.358(11) 1 calc R U P G 2
H73E H 0.806172 0.572995 0.803315 0.278 Uiso 0.358(11) 1 calc R U P G 2
H73F H 0.897463 0.530863 0.775584 0.278 Uiso 0.358(11) 1 calc R U P G 2
C74B C 0.940(2) 0.6953(16) 0.8614(5) 0.108(7) Uani 0.358(11) 1 d D U P G 2
H74D H 0.947199 0.644168 0.879129 0.162 Uiso 0.358(11) 1 calc R U P G 2
H74E H 0.994529 0.757463 0.870612 0.162 Uiso 0.358(11) 1 calc R U P G 2
H74F H 0.866270 0.713740 0.861984 0.162 Uiso 0.358(11) 1 calc R U P G 2
O71C O 0.7775(5) 0.8785(5) 0.82755(18) 0.0769(19) Uani 0.622(7) 1 d D U P F 1
C72C C 0.7140(8) 0.9610(7) 0.8356(2) 0.083(3) Uani 0.622(7) 1 d D U P F 1
H72C H 0.764246 1.028628 0.838409 0.100 Uiso 0.622(7) 1 calc R U P F 1
C73C C 0.6284(10) 0.9565(11) 0.8027(3) 0.105(4) Uani 0.622(7) 1 d D U P F 1
H73G H 0.661711 0.947502 0.776864 0.158 Uiso 0.622(7) 1 calc R U P F 1
H73H H 0.596950 1.021080 0.806275 0.158 Uiso 0.622(7) 1 calc R U P F 1
H73I H 0.570166 0.897877 0.803367 0.158 Uiso 0.622(7) 1 calc R U P F 1
C74C C 0.6650(12) 0.9512(10) 0.8749(3) 0.106(4) Uani 0.622(7) 1 d D U P F 1
H74G H 0.619441 0.883204 0.872935 0.159 Uiso 0.622(7) 1 calc R U P F 1
H74H H 0.619606 1.005800 0.881620 0.159 Uiso 0.622(7) 1 calc R U P F 1
H74I H 0.724124 0.958369 0.895884 0.159 Uiso 0.622(7) 1 calc R U P F 1
O71D O 0.9753(16) 0.7810(15) 0.7579(6) 0.106(6) Uani 0.277(11) 1 d D U P H 4
C72D C 1.017(3) 0.715(2) 0.7824(8) 0.156(9) Uani 0.277(11) 1 d D U P H 4
H72D H 1.099559 0.724437 0.782606 0.187 Uiso 0.277(11) 1 calc R U P H 4
C73D C 0.970(5) 0.6046(18) 0.7648(11) 0.189(13) Uani 0.277(11) 1 d D U P H 4
H73J H 0.997943 0.557363 0.781036 0.283 Uiso 0.277(11) 1 calc R U P H 4
H73K H 0.889952 0.595911 0.764655 0.283 Uiso 0.277(11) 1 calc R U P H 4
H73L H 0.992494 0.588906 0.737370 0.283 Uiso 0.277(11) 1 calc R U P H 4
C74D C 0.982(5) 0.737(3) 0.8247(7) 0.173(12) Uani 0.277(11) 1 d D U P H 4
H74J H 1.011782 0.691367 0.840950 0.260 Uiso 0.277(11) 1 calc R U P H 4
H74K H 1.009948 0.809708 0.836177 0.260 Uiso 0.277(11) 1 calc R U P H 4
H74L H 0.901642 0.725771 0.824315 0.260 Uiso 0.277(11) 1 calc R U P H 4
C81 C 0.175(3) 0.394(3) 0.7785(8) 0.084(8) Uani 0.191(11) 1 d D U P I 2
H81A H 0.230225 0.447308 0.795067 0.101 Uiso 0.191(11) 1 calc R U P I 2
H81B H 0.157792 0.335674 0.793510 0.101 Uiso 0.191(11) 1 calc R U P I 2
Cl82 Cl 0.056(2) 0.447(3) 0.7702(8) 0.213(12) Uani 0.191(11) 1 d D U P I 2
Cl83 Cl 0.230(2) 0.350(3) 0.7336(10) 0.216(12) Uani 0.191(11) 1 d D U P I 2
C84 C 0.1852(15) 0.338(2) 0.7711(7) 0.095(7) Uani 0.298(11) 1 d D U P J 1
H84A H 0.241557 0.350232 0.793646 0.115 Uiso 0.298(11) 1 calc R U P J 1
H84B H 0.172711 0.263788 0.759629 0.115 Uiso 0.298(11) 1 calc R U P J 1
Cl85 Cl 0.2290(10) 0.4119(17) 0.7347(5) 0.171(7) Uani 0.298(11) 1 d D U P J 1
Cl86 Cl 0.0632(7) 0.3772(10) 0.7876(3) 0.125(5) Uani 0.298(11) 1 d D U P J 1
C87 C 0.945(4) 0.823(3) 0.7074(6) 0.194(16) Uani 0.337(5) 1 d D U P K 1
H87A H 0.918563 0.748706 0.696706 0.233 Uiso 0.337(5) 1 calc R U P K 1
H87B H 1.025944 0.833454 0.709751 0.233 Uiso 0.337(5) 1 calc R U P K 1
Cl88 Cl 0.8954(5) 0.8537(5) 0.75445(19) 0.110(2) Uani 0.337(5) 1 d D U P K 1
Cl89 Cl 0.8991(6) 0.9000(5) 0.6745(2) 0.107(2) Uani 0.337(5) 1 d D U P K 1
C90 C 0.947(3) 0.889(5) 0.6663(15) 0.114(17) Uani 0.166(4) 1 d D U P L 2
H90A H 0.878176 0.856105 0.650370 0.137 Uiso 0.166(4) 1 calc R U P L 2
H90B H 0.936031 0.959490 0.678838 0.137 Uiso 0.166(4) 1 calc R U P L 2
Cl91 Cl 0.9700(8) 0.8170(9) 0.7041(3) 0.074(3) Uani 0.166(4) 1 d D U P L 2
Cl92 Cl 1.0536(5) 0.8999(5) 0.63427(18) 0.053(2) Uani 0.166(4) 1 d D U P L 2
C93 C 1.046(5) 0.755(3) 0.7616(11) 0.125(13) Uani 0.149(6) 1 d D U P M 3
H93A H 1.122175 0.766026 0.753184 0.150 Uiso 0.149(6) 1 calc R U P M 3
H93B H 1.027090 0.822672 0.773613 0.150 Uiso 0.149(6) 1 calc R U P M 3
Cl94 Cl 0.956(2) 0.7018(16) 0.7195(5) 0.156(8) Uani 0.149(6) 1 d D U P M 3
Cl95 Cl 1.037(2) 0.6716(14) 0.7971(6) 0.157(8) Uani 0.149(6) 1 d D U P M 3
Cl97 Cl 0.1438(16) 0.3351(15) 0.7976(5) 0.174(8) Uani 0.223(10) 1 d D U P N 3
C96 C 0.173(5) 0.426(2) 0.7659(8) 0.138(11) Uani 0.223(10) 1 d D U P N 3
H96A H 0.242224 0.471533 0.775891 0.166 Uiso 0.223(10) 1 calc R U P N 3
H96B H 0.113484 0.469386 0.766803 0.166 Uiso 0.223(10) 1 calc R U P N 3
Cl98 Cl 0.184(3) 0.371(3) 0.7160(7) 0.234(12) Uani 0.223(10) 1 d D U P N 3

loop_
_atom_site_aniso_label
_atom_site_aniso_U_11
_atom_site_aniso_U_22
_atom_site_aniso_U_33
_atom_site_aniso_U_23
_atom_site_aniso_U_13
_atom_site_aniso_U_12
Zn1 0.0534(3) 0.0265(2) 0.0249(2) 0.00750(16) 0.01015(19) 0.00164(19)
B2 0.065(3) 0.0276(18) 0.0249(17) 0.0084(14) 0.0040(17) 0.0031(17)
Zn3 0.0799(4) 0.0442(3) 0.0394(3) 0.0204(2) 0.0275(3) 0.0085(3)
B4 0.094(4) 0.057(3) 0.050(3) 0.025(2) 0.034(3) 0.005(3)
S11 0.0787(7) 0.0428(5) 0.0267(4) 0.0126(4) 0.0141(4) -0.0053(5)
C12 0.082(3) 0.048(2) 0.0292(19) 0.0117(16) 0.0139(19) -0.011(2)
C13 0.129(5) 0.069(3) 0.030(2) 0.012(2) 0.008(3) -0.039(3)
C14 0.128(5) 0.071(3) 0.029(2) 0.014(2) 0.009(3) -0.033(3)
C15 0.086(3) 0.054(2) 0.0294(19) 0.0132(17) 0.013(2) -0.006(2)
O16 0.0623(16) 0.0287(11) 0.0249(11) 0.0078(9) 0.0087(10) -0.0009(11)
C17 0.057(2) 0.0338(17) 0.0246(15) 0.0088(13) 0.0100(14) 0.0004(15)
C18 0.062(2) 0.0340(18) 0.0323(18) 0.0078(14) 0.0086(16) -0.0064(16)
O19 0.081(2) 0.0338(13) 0.0268(12) 0.0085(10) 0.0087(12) -0.0124(13)
C20 0.076(3) 0.044(2) 0.0285(18) 0.0077(15) 0.0074(18) -0.016(2)
C21 0.066(3) 0.043(2) 0.0267(17) 0.0083(15) 0.0114(16) -0.0075(18)
C22 0.062(2) 0.0349(18) 0.0299(17) 0.0115(14) 0.0136(16) -0.0049(16)
C23 0.052(2) 0.0318(17) 0.0281(16) 0.0062(13) 0.0089(14) 0.0002(15)
C24 0.054(2) 0.0304(16) 0.0281(16) 0.0059(13) 0.0083(15) -0.0011(15)
C25 0.063(2) 0.0332(18) 0.0372(19) 0.0071(15) 0.0072(17) -0.0052(17)
C26 0.067(3) 0.0353(19) 0.0352(19) 0.0033(15) 0.0139(17) 0.0006(17)
C27 0.060(3) 0.041(2) 0.046(2) 0.0108(17) -0.0003(18) -0.0042(18)
O28 0.081(2) 0.0464(15) 0.0324(13) 0.0199(11) 0.0256(13) 0.0126(14)
C29 0.075(3) 0.043(2) 0.0295(17) 0.0158(15) 0.0228(18) 0.0154(19)
C30 0.075(3) 0.043(2) 0.0340(19) 0.0174(16) 0.0189(18) 0.0082(19)
O31 0.087(2) 0.0501(17) 0.0389(15) 0.0182(13) 0.0190(15) -0.0041(16)
C32 0.084(3) 0.051(2) 0.0275(18) 0.0136(16) 0.0157(19) -0.001(2)
C33 0.079(3) 0.048(2) 0.0296(18) 0.0156(16) 0.0155(18) 0.003(2)
C34 0.080(3) 0.046(2) 0.0286(18) 0.0137(16) 0.0155(18) 0.000(2)
C35 0.073(3) 0.043(2) 0.0282(17) 0.0164(15) 0.0163(17) 0.0113(19)
C36 0.080(3) 0.048(2) 0.0261(17) 0.0156(16) 0.0174(18) 0.015(2)
C37 0.090(3) 0.056(3) 0.036(2) 0.0179(19) 0.009(2) 0.016(2)
C38 0.084(3) 0.056(3) 0.041(2) 0.0103(19) 0.025(2) 0.017(2)
C39 0.080(3) 0.052(2) 0.0322(19) 0.0075(17) 0.0123(19) 0.009(2)
C41A 0.063(3) 0.062(3) 0.036(2) -0.0012(18) 0.0216(19) -0.009(2)
C42A 0.047(2) 0.041(2) 0.040(2) -0.0038(15) 0.0180(16) -0.0045(16)
N43A 0.0511(17) 0.0328(14) 0.0274(14) 0.0044(11) 0.0116(12) 0.0013(13)
N44A 0.0490(17) 0.0295(14) 0.0340(15) 0.0049(11) 0.0099(13) 0.0055(12)
C45A 0.043(2) 0.0301(17) 0.056(2) 0.0028(16) 0.0075(17) 0.0008(14)
C46A 0.045(2) 0.039(2) 0.058(2) -0.0068(17) 0.0193(18) 0.0023(16)
C47A 0.045(2) 0.0358(19) 0.065(3) 0.0045(18) 0.0021(19) 0.0082(16)
C48A 0.049(2) 0.036(2) 0.078(3) 0.008(2) 0.015(2) 0.0117(17)
C49A 0.057(3) 0.039(2) 0.092(4) 0.013(2) 0.003(2) 0.0138(19)
C50A 0.070(3) 0.049(3) 0.103(4) 0.032(3) -0.018(3) 0.013(2)
C51A 0.095(4) 0.051(3) 0.079(4) 0.014(3) -0.030(3) 0.012(3)
C52A 0.079(3) 0.039(2) 0.072(3) 0.012(2) -0.017(3) 0.010(2)
C53A 0.107(4) 0.062(3) 0.107(4) 0.038(3) -0.029(3) 0.017(3)
C54A 0.148(12) 0.100(8) 0.118(7) 0.054(6) -0.035(7) 0.004(7)
C55A 0.107(6) 0.055(5) 0.082(7) 0.029(5) -0.001(5) 0.034(4)
C56A 0.116(8) 0.086(12) 0.101(11) 0.055(10) -0.011(7) 0.032(8)
C57A 0.102(7) 0.051(7) 0.054(7) 0.004(5) -0.013(5) 0.035(5)
C41B 0.065(2) 0.0361(18) 0.0346(18) 0.0140(15) 0.0141(17) 0.0035(17)
C42B 0.050(2) 0.0270(16) 0.0330(17) 0.0104(13) 0.0090(15) 0.0043(14)
N43B 0.0553(18) 0.0267(13) 0.0265(13) 0.0086(11) 0.0100(12) 0.0028(12)
N44B 0.0539(18) 0.0272(13) 0.0264(13) 0.0089(11) 0.0075(12) 0.0009(12)
C45B 0.0481(19) 0.0267(15) 0.0293(16) 0.0062(12) 0.0063(14) 0.0046(13)
C46B 0.051(2) 0.0269(16) 0.0339(17) 0.0075(13) 0.0072(15) -0.0007(14)
C47B 0.052(2) 0.0289(16) 0.0324(17) 0.0071(13) 0.0062(15) 0.0059(14)
C48B 0.056(2) 0.0375(19) 0.0372(19) 0.0055(15) 0.0075(16) 0.0009(16)
C49B 0.069(3) 0.057(3) 0.042(2) 0.0083(19) 0.019(2) 0.000(2)
C50B 0.085(3) 0.055(3) 0.036(2) 0.0043(18) 0.013(2) 0.003(2)
C51B 0.079(3) 0.045(2) 0.034(2) 0.0042(16) 0.0027(19) -0.003(2)
C52B 0.061(2) 0.0369(19) 0.0339(18) 0.0065(15) 0.0060(16) -0.0011(17)
C53B 0.123(5) 0.079(3) 0.037(2) 0.001(2) 0.022(3) 0.000(3)
C54B 0.126(8) 0.079(6) 0.044(4) 0.009(4) 0.015(4) 0.008(5)
C55B 0.108(8) 0.069(5) 0.035(4) -0.003(3) 0.020(5) 0.014(5)
C56B 0.179(18) 0.142(14) 0.061(10) -0.006(10) 0.044(12) 0.056(14)
C57B 0.153(17) 0.127(10) 0.051(7) 0.013(7) 0.021(9) -0.007(9)
C41C 0.104(4) 0.043(2) 0.057(3) 0.003(2) -0.029(3) 0.018(2)
C42C 0.077(3) 0.0249(17) 0.052(2) -0.0035(16) -0.021(2) 0.0128(18)
N43C 0.061(2) 0.0254(14) 0.0394(16) 0.0045(12) -0.0045(14) 0.0067(13)
N44C 0.0480(17) 0.0271(14) 0.0409(16) 0.0030(12) 0.0061(13) 0.0040(12)
C45C 0.047(2) 0.0242(16) 0.076(3) -0.0052(16) -0.0029(18) 0.0064(14)
C46C 0.049(2) 0.035(2) 0.089(4) -0.010(2) -0.011(2) 0.0092(18)
C47C 0.048(2) 0.0322(19) 0.100(3) 0.006(2) 0.021(2) 0.0101(17)
C48C 0.049(4) 0.038(5) 0.110(7) 0.013(5) 0.017(4) 0.006(4)
C49C 0.049(5) 0.063(7) 0.125(7) 0.035(6) 0.033(5) 0.016(4)
C50C 0.048(6) 0.075(7) 0.122(7) 0.039(6) 0.042(5) 0.013(4)
C51C 0.051(6) 0.068(6) 0.098(6) 0.028(5) 0.045(4) 0.017(5)
C52C 0.036(5) 0.036(5) 0.080(4) 0.008(3) 0.034(3) 0.017(4)
C53C 0.085(8) 0.114(8) 0.154(8) 0.073(7) 0.076(7) 0.034(6)
C54C 0.149(14) 0.197(14) 0.147(9) 0.064(9) 0.090(9) 0.004(12)
C55C 0.161(9) 0.138(10) 0.210(11) 0.092(8) 0.124(8) 0.045(8)
C56C 0.048(2) 0.0322(19) 0.100(3) 0.006(2) 0.021(2) 0.0101(17)
C57C 0.054(5) 0.055(7) 0.135(8) -0.009(6) 0.018(5) 0.007(5)
C58C 0.061(6) 0.061(7) 0.159(8) 0.005(7) 0.044(6) 0.015(5)
C59C 0.064(7) 0.060(7) 0.154(8) 0.012(6) 0.050(6) 0.013(5)
C60C 0.068(7) 0.067(6) 0.118(7) 0.004(6) 0.057(6) 0.016(6)
C61C 0.049(7) 0.044(6) 0.099(5) 0.000(4) 0.027(4) 0.018(6)
C62C 0.118(10) 0.111(9) 0.194(10) 0.046(8) 0.095(8) 0.030(7)
C63C 0.144(15) 0.130(12) 0.235(18) 0.041(12) 0.113(14) 0.039(11)
C64C 0.161(9) 0.138(10) 0.210(11) 0.092(8) 0.124(8) 0.045(8)
C41D 0.125(5) 0.058(3) 0.055(3) 0.036(2) 0.045(3) 0.024(3)
C42D 0.104(4) 0.040(2) 0.045(2) 0.0205(18) 0.036(2) 0.029(2)
N43D 0.095(3) 0.049(2) 0.046(2) 0.0270(16) 0.035(2) 0.015(2)
N44D 0.089(3) 0.0445(19) 0.0406(18) 0.0227(15) 0.0287(18) 0.0125(18)
C45D 0.095(4) 0.042(2) 0.040(2) 0.0143(17) 0.028(2) 0.019(2)
C46D 0.103(4) 0.046(2) 0.046(2) 0.0213(19) 0.030(2) 0.032(2)
C47D 0.090(3) 0.043(2) 0.042(2) 0.0139(17) 0.029(2) 0.024(2)
C48D 0.096(4) 0.053(3) 0.050(2) 0.016(2) 0.022(3) 0.033(3)
C49D 0.084(4) 0.065(3) 0.065(3) 0.012(2) 0.023(3) 0.031(3)
C50D 0.089(4) 0.063(3) 0.066(3) 0.008(2) 0.038(3) 0.027(3)
C51D 0.090(4) 0.067(3) 0.050(3) 0.017(2) 0.037(3) 0.024(3)
C52D 0.085(3) 0.060(3) 0.043(2) 0.013(2) 0.028(2) 0.022(2)
C53D 0.093(4) 0.097(5) 0.076(4) 0.012(3) 0.040(3) 0.027(4)
C54D 0.106(6) 0.110(6) 0.121(6) -0.002(5) 0.061(5) 0.000(5)
C55D 0.095(6) 0.117(7) 0.185(10) -0.009(6) 0.063(6) 0.024(5)
C41E 0.073(3) 0.100(4) 0.048(3) 0.030(3) 0.029(2) 0.018(3)
C42E 0.065(3) 0.075(3) 0.042(2) 0.018(2) 0.020(2) 0.015(2)
N43E 0.076(3) 0.062(2) 0.0437(19) 0.0199(17) 0.0285(18) 0.0106(19)
N44E 0.083(3) 0.054(2) 0.0435(19) 0.0197(16) 0.0308(19) 0.0133(19)
C45E 0.070(3) 0.056(3) 0.045(2) 0.0111(19) 0.018(2) 0.019(2)
C46E 0.063(3) 0.080(3) 0.043(2) 0.013(2) 0.014(2) 0.022(2)
C47E 0.079(3) 0.058(3) 0.053(3) 0.016(2) 0.019(2) 0.023(2)
C48E 0.111(4) 0.053(3) 0.054(3) 0.015(2) 0.022(3) 0.026(3)
C49E 0.134(5) 0.061(3) 0.052(3) 0.022(2) 0.029(3) 0.035(3)
C50E 0.110(5) 0.056(3) 0.075(4) 0.026(3) 0.026(3) 0.026(3)
C51E 0.096(4) 0.056(3) 0.074(4) 0.010(3) 0.026(3) 0.029(3)
C52E 0.089(4) 0.059(3) 0.056(3) 0.012(2) 0.023(3) 0.026(3)
C53E 0.199(8) 0.053(3) 0.099(5) 0.033(3) 0.054(5) 0.035(4)
C54E 0.257(17) 0.055(5) 0.117(9) 0.031(5) 0.062(10) 0.052(7)
C55E 0.240(11) 0.096(9) 0.235(19) 0.101(11) 0.117(11) 0.044(8)
C56E 0.245(19) 0.091(17) 0.112(14) 0.035(11) 0.045(14) -0.018(16)
C57E 0.27(3) 0.073(13) 0.104(9) 0.039(8) 0.052(9) -0.011(17)
C41F 0.147(7) 0.124(6) 0.083(5) 0.019(4) 0.048(5) -0.061(6)
C42F 0.116(5) 0.071(4) 0.066(3) 0.016(3) 0.036(3) -0.026(3)
N43F 0.097(3) 0.055(2) 0.051(2) 0.0193(18) 0.037(2) -0.003(2)
N44F 0.083(3) 0.049(2) 0.045(2) 0.0186(16) 0.0298(19) 0.0024(18)
C45F 0.090(3) 0.050(3) 0.055(2) 0.009(2) 0.029(2) -0.007(2)
C46F 0.105(5) 0.070(3) 0.063(3) 0.006(3) 0.034(3) -0.025(3)
C47F 0.073(6) 0.063(10) 0.053(5) 0.010(5) 0.016(4) -0.006(5)
C48F 0.074(6) 0.093(13) 0.059(5) 0.011(5) 0.010(4) -0.005(6)
C49F 0.082(6) 0.128(14) 0.048(6) 0.014(6) 0.003(4) 0.004(6)
C50F 0.081(6) 0.122(11) 0.045(5) 0.022(5) 0.008(4) 0.000(6)
C51F 0.067(5) 0.073(11) 0.046(4) 0.010(5) 0.011(4) -0.008(5)
C52F 0.071(5) 0.038(8) 0.042(4) 0.008(4) 0.010(3) -0.003(4)
C53F 0.114(8) 0.167(12) 0.052(6) 0.024(6) 0.022(5) -0.014(8)
C54F 0.120(9) 0.111(9) 0.048(5) 0.025(5) 0.018(5) 0.003(8)
C55F 0.22(2) 0.172(12) 0.052(9) 0.033(8) 0.014(11) -0.066(12)
C56F 0.079(6) 0.049(8) 0.050(5) 0.010(4) 0.020(4) -0.004(5)
C57F 0.077(5) 0.040(9) 0.051(5) 0.009(4) 0.018(4) 0.002(4)
C58F 0.078(6) 0.064(10) 0.052(5) 0.010(5) 0.023(4) 0.000(5)
C59F 0.094(6) 0.100(9) 0.053(5) 0.017(5) 0.014(4) -0.007(5)
C60F 0.086(7) 0.109(12) 0.051(6) 0.013(5) 0.008(4) -0.004(6)
C61F 0.079(6) 0.065(8) 0.058(5) 0.006(4) 0.011(4) -0.008(5)
C62F 0.137(9) 0.110(8) 0.057(6) 0.013(5) 0.033(6) -0.010(7)
C63F 0.107(9) 0.107(8) 0.050(7) 0.025(6) 0.037(7) 0.004(7)
C64F 0.167(13) 0.098(8) 0.083(9) 0.016(6) 0.058(9) 0.001(8)
O71A 0.26(2) 0.178(19) 0.25(3) 0.097(17) 0.07(2) 0.121(17)
C72A 0.26(3) 0.19(2) 0.24(3) 0.089(18) 0.06(2) 0.128(18)
C73A 0.27(3) 0.19(2) 0.35(5) 0.07(2) 0.09(2) 0.123(19)
C74A 0.25(3) 0.18(2) 0.18(3) 0.065(18) 0.04(2) 0.129(19)
O71B 0.20(2) 0.169(14) 0.111(12) 0.033(10) -0.002(12) 0.018(14)
C72B 0.21(2) 0.172(14) 0.122(12) 0.031(10) 0.037(12) 0.046(13)
C73B 0.26(3) 0.170(16) 0.121(17) 0.036(12) 0.013(17) 0.022(16)
C74B 0.131(17) 0.100(13) 0.100(11) 0.041(9) 0.016(10) 0.016(12)
O71C 0.099(5) 0.061(3) 0.063(4) -0.001(3) 0.008(3) -0.001(3)
C72C 0.127(7) 0.058(5) 0.069(5) 0.014(4) 0.026(5) 0.018(5)
C73C 0.133(8) 0.106(9) 0.086(6) 0.027(6) 0.023(6) 0.034(7)
C74C 0.152(10) 0.104(9) 0.077(6) 0.024(5) 0.039(6) 0.052(8)
O71D 0.099(12) 0.117(12) 0.105(12) -0.009(9) 0.017(9) 0.049(10)
C72D 0.190(19) 0.153(14) 0.136(14) 0.013(11) -0.007(13) 0.082(13)
C73D 0.25(3) 0.151(14) 0.16(2) 0.003(12) 0.00(2) 0.061(13)
C74D 0.23(3) 0.14(2) 0.141(14) -0.003(13) 0.013(14) 0.03(2)
C81 0.105(16) 0.079(17) 0.073(16) 0.040(12) -0.003(12) 0.006(15)
Cl82 0.222(18) 0.24(2) 0.173(19) 0.034(17) -0.014(13) 0.051(17)
Cl83 0.199(18) 0.20(2) 0.23(2) 0.029(16) -0.032(15) -0.003(16)
C84 0.088(12) 0.153(15) 0.053(9) 0.052(11) 0.016(8) 0.002(11)
Cl85 0.115(7) 0.261(16) 0.191(11) 0.165(12) 0.043(7) 0.061(9)
Cl86 0.089(5) 0.160(9) 0.118(6) 0.017(5) 0.017(4) -0.007(5)
C87 0.18(2) 0.17(2) 0.22(2) 0.011(14) -0.003(14) -0.018(19)
Cl88 0.104(4) 0.096(4) 0.110(4) -0.011(3) 0.015(3) -0.018(3)
Cl89 0.122(5) 0.080(3) 0.115(5) 0.034(3) -0.029(4) -0.006(3)
C90 0.12(2) 0.12(2) 0.106(19) 0.032(18) 0.001(15) 0.025(15)
Cl91 0.068(5) 0.083(6) 0.073(5) 0.040(4) -0.015(4) -0.004(4)
Cl92 0.054(4) 0.057(4) 0.043(3) 0.004(2) 0.002(2) -0.001(3)
C93 0.18(2) 0.088(18) 0.123(19) 0.034(17) 0.052(19) 0.040(18)
Cl94 0.204(18) 0.131(14) 0.133(13) 0.011(10) 0.027(12) 0.039(12)
Cl95 0.24(2) 0.100(11) 0.149(13) 0.042(9) 0.058(12) 0.057(12)
Cl97 0.151(14) 0.202(15) 0.164(13) 0.019(11) 0.008(10) 0.024(11)
C96 0.133(19) 0.165(19) 0.110(17) -0.012(16) 0.015(14) 0.034(15)
Cl98 0.21(2) 0.24(2) 0.260(19) 0.039(15) 0.003(14) 0.077(18)

loop_
_atom_type_symbol
_atom_type_description
_atom_type_scat_dispersion_real
_atom_type_scat_dispersion_imag
_atom_type_scat_source
C C 0.0181 0.0091 'International Tables Vol C Tables 4.2.6.8 and 6.1.1.4'
H H 0.0000 0.0000 'International Tables Vol C Tables 4.2.6.8 and 6.1.1.4'
B B 0.0090 0.0039 'International Tables Vol C Tables 4.2.6.8 and 6.1.1.4'
Cl Cl 0.3639 0.7018 'International Tables Vol C Tables 4.2.6.8 and 6.1.1.4'
N N 0.0311 0.0180 'International Tables Vol C Tables 4.2.6.8 and 6.1.1.4'
O O 0.0492 0.0322 'International Tables Vol C Tables 4.2.6.8 and 6.1.1.4'
S S 0.3331 0.5567 'International Tables Vol C Tables 4.2.6.8 and 6.1.1.4'
Zn Zn -1.5491 0.6778 'International Tables Vol C Tables 4.2.6.8 and 6.1.1.4'

loop_
_geom_angle_atom_site_label_1
_geom_angle_atom_site_label_2
_geom_angle_atom_site_label_3
_geom_angle
_geom_angle_site_symmetry_1
_geom_angle_site_symmetry_3
_geom_angle_publ_flag
O16 Zn1 N44B 174.97(12) . . ?
O19 Zn1 O16 80.13(10) . . ?
O19 Zn1 N44A 127.21(14) . . ?
O19 Zn1 N44B 100.18(11) . . ?
O19 Zn1 N44C 134.39(14) . . ?
N44A Zn1 O16 93.03(11) . . ?
N44A Zn1 N44B 90.75(12) . . ?
N44A Zn1 N44C 97.80(13) . . ?
N44C Zn1 O16 91.76(11) . . ?
N44C Zn1 N44B 84.44(12) . . ?
N43A B2 H2 115(3) . . ?
N43A B2 N43B 107.3(3) . . ?
N43A B2 N43C 110.9(3) . . ?
N43B B2 H2 107(3) . . ?
N43C B2 H2 107(3) . . ?
N43C B2 N43B 109.5(3) . . ?
O31 Zn3 O28 79.78(12) . . ?
O31 Zn3 N44D 133.51(16) . . ?
O31 Zn3 N44E 129.21(16) . . ?
O31 Zn3 N44F 99.31(14) . . ?
N44D Zn3 O28 92.57(15) . . ?
N44D Zn3 N44E 96.54(15) . . ?
N44D Zn3 N44F 85.46(17) . . ?
N44E Zn3 O28 91.84(15) . . ?
N44E Zn3 N44F 91.50(16) . . ?
N44F Zn3 O28 176.30(15) . . ?
N43D B4 H4 110(2) . . ?
N43D B4 N43E 109.4(5) . . ?
N43E B4 H4 107(2) . . ?
N43F B4 H4 111(2) . . ?
N43F B4 N43D 110.5(4) . . ?
N43F B4 N43E 109.0(5) . . ?
C15 S11 C12 92.7(2) . . ?
C13 C12 S11 109.2(3) . . ?
C21 C12 S11 123.8(3) . . ?
C21 C12 C13 127.0(4) . . ?
C12 C13 H13 122.9 . . ?
C14 C13 C12 114.3(4) . . ?
C14 C13 H13 122.9 . . ?
C13 C14 H14 122.8 . . ?
C13 C14 C15 114.3(4) . . ?
C15 C14 H14 122.8 . . ?
C14 C15 S11 109.5(3) . . ?
C14 C15 C33 127.7(4) . . ?
C33 C15 S11 122.6(4) . . ?
C17 O16 Zn1 111.1(2) . . ?
O16 C17 C18 116.7(3) . . ?
O16 C17 C23 122.3(3) . . ?
C23 C17 C18 120.9(3) . . ?
O19 C18 C17 117.3(3) . . ?
O19 C18 C20 123.3(3) . . ?
C20 C18 C17 119.3(3) . . ?
C18 O19 Zn1 114.5(2) . . ?
C18 C20 H20 119.7 . . ?
C18 C20 C21 120.5(4) . . ?
C21 C20 H20 119.7 . . ?
C12 C21 C20 120.2(4) . . ?
C12 C21 C22 120.7(3) . . ?
C20 C21 C22 119.2(3) . . ?
C21 C22 H22 118.2 . . ?
C23 C22 C21 123.6(3) . . ?
C23 C22 H22 118.2 . . ?
C17 C23 C24 120.1(3) . . ?
C22 C23 C17 116.5(3) . . ?
C22 C23 C24 123.4(3) . . ?
C23 C24 C25 111.2(3) . . ?
C23 C24 C26 109.9(3) . . ?
C26 C24 C25 107.6(3) . . ?
C27 C24 C23 110.0(3) . . ?
C27 C24 C25 108.4(3) . . ?
C27 C24 C26 109.7(3) . . ?
C24 C25 H25A 109.5 . . ?
C24 C25 H25B 109.5 . . ?
C24 C25 H25C 109.5 . . ?
H25A C25 H25B 109.5 . . ?
H25A C25 H25C 109.5 . . ?
H25B C25 H25C 109.5 . . ?
C24 C26 H26A 109.5 . . ?
C24 C26 H26B 109.5 . . ?
C24 C26 H26C 109.5 . . ?
H26A C26 H26B 109.5 . . ?
H26A C26 H26C 109.5 . . ?
H26B C26 H26C 109.5 . . ?
C24 C27 H27A 109.5 . . ?
C24 C27 H27B 109.5 . . ?
C24 C27 H27C 109.5 . . ?
H27A C27 H27B 109.5 . . ?
H27A C27 H27C 109.5 . . ?
H27B C27 H27C 109.5 . . ?
C29 O28 Zn3 111.3(3) . . ?
O28 C29 C30 116.6(4) . . ?
O28 C29 C35 123.0(4) . . ?
C35 C29 C30 120.3(3) . . ?
O31 C30 C29 117.0(3) . . ?
O31 C30 C32 123.8(4) . . ?
C32 C30 C29 119.2(4) . . ?
C30 O31 Zn3 115.2(3) . . ?
C30 C32 H32 119.7 . . ?
C30 C32 C33 120.7(4) . . ?
C33 C32 H32 119.7 . . ?
C15 C33 C34 118.0(4) . . ?
C32 C33 C15 122.4(4) . . ?
C32 C33 C34 119.5(3) . . ?
C33 C34 H34 118.2 . . ?
C35 C34 C33 123.6(4) . . ?
C35 C34 H34 118.2 . . ?
C29 C35 C36 120.4(3) . . ?
C34 C35 C29 116.7(4) . . ?
C34 C35 C36 122.9(4) . . ?
C35 C36 C37 109.2(4) . . ?
C35 C36 C38 109.9(4) . . ?
C38 C36 C37 109.4(3) . . ?
C39 C36 C35 112.1(3) . . ?
C39 C36 C37 108.1(4) . . ?
C39 C36 C38 108.1(4) . . ?
C36 C37 H37A 109.5 . . ?
C36 C37 H37B 109.5 . . ?
C36 C37 H37C 109.5 . . ?
H37A C37 H37B 109.5 . . ?
H37A C37 H37C 109.5 . . ?
H37B C37 H37C 109.5 . . ?
C36 C38 H38A 109.5 . . ?
C36 C38 H38B 109.5 . . ?
C36 C38 H38C 109.5 . . ?
H38A C38 H38B 109.5 . . ?
H38A C38 H38C 109.5 . . ?
H38B C38 H38C 109.5 . . ?
C36 C39 H39A 109.5 . . ?
C36 C39 H39B 109.5 . . ?
C36 C39 H39C 109.5 . . ?
H39A C39 H39B 109.5 . . ?
H39A C39 H39C 109.5 . . ?
H39B C39 H39C 109.5 . . ?
H41A C41A H41B 109.5 . . ?
H41A C41A H41C 109.5 . . ?
H41B C41A H41C 109.5 . . ?
C42A C41A H41A 109.5 . . ?
C42A C41A H41B 109.5 . . ?
C42A C41A H41C 109.5 . . ?
N43A C42A C41A 122.3(4) . . ?
N43A C42A C46A 107.3(4) . . ?
C46A C42A C41A 130.3(4) . . ?
C42A N43A B2 130.3(3) . . ?
C42A N43A N44A 110.0(3) . . ?
N44A N43A B2 119.7(3) . . ?
N43A N44A Zn1 113.9(2) . . ?
C45A N44A Zn1 137.0(3) . . ?
C45A N44A N43A 107.1(3) . . ?
N44A C45A C46A 108.9(4) . . ?
N44A C45A C47A 121.3(4) . . ?
C46A C45A C47A 129.7(4) . . ?
C42A C46A C45A 106.7(3) . . ?
C42A C46A H46A 126.7 . . ?
C45A C46A H46A 126.7 . . ?
C48A C47A C45A 120.8(4) . . ?
C52A C47A C45A 121.1(4) . . ?
C52A C47A C48A 118.1(4) . . ?
C47A C48A H48A 119.4 . . ?
C49A C48A C47A 121.1(5) . . ?
C49A C48A H48A 119.4 . . ?
C48A C49A H49A 119.2 . . ?
C48A C49A C50A 121.6(4) . . ?
C50A C49A H49A 119.2 . . ?
C49A C50A C51A 117.6(5) . . ?
C49A C50A C53A 120.8(5) . . ?
C51A C50A C53A 121.6(6) . . ?
C50A C51A H51A 119.6 . . ?
C52A C51A C50A 120.9(6) . . ?
C52A C51A H51A 119.6 . . ?
C47A C52A C51A 120.6(5) . . ?
C47A C52A H52A 119.7 . . ?
C51A C52A H52A 119.7 . . ?
C50A C53A H53A 110.7 . . ?
C50A C53A H53B 107.4 . . ?
C50A C53A C54A 114.8(6) . . ?
C50A C53A C55A 109.1(5) . . ?
C50A C53A C57A 107.6(6) . . ?
C54A C53A H53A 110.7 . . ?
C54A C53A C55A 100.2(7) . . ?
C55A C53A H53A 110.7 . . ?
C56A C53A C50A 112.2(7) . . ?
C56A C53A H53B 107.4 . . ?
C56A C53A C57A 114.4(9) . . ?
C57A C53A H53B 107.4 . . ?
C53A C54A H54A 109.5 . . ?
C53A C54A H54B 109.5 . . ?
C53A C54A H54C 109.5 . . ?
H54A C54A H54B 109.5 . . ?
H54A C54A H54C 109.5 . . ?
H54B C54A H54C 109.5 . . ?
C53A C55A H55A 109.5 . . ?
C53A C55A H55B 109.5 . . ?
C53A C55A H55C 109.5 . . ?
H55A C55A H55B 109.5 . . ?
H55A C55A H55C 109.5 . . ?
H55B C55A H55C 109.5 . . ?
C53A C56A H56A 109.5 . . ?
C53A C56A H56B 109.5 . . ?
C53A C56A H56C 109.5 . . ?
H56A C56A H56B 109.5 . . ?
H56A C56A H56C 109.5 . . ?
H56B C56A H56C 109.5 . . ?
C53A C57A H57A 109.5 . . ?
C53A C57A H57B 109.5 . . ?
C53A C57A H57C 109.5 . . ?
H57A C57A H57B 109.5 . . ?
H57A C57A H57C 109.5 . . ?
H57B C57A H57C 109.5 . . ?
H41D C41B H41E 109.5 . . ?
H41D C41B H41F 109.5 . . ?
H41E C41B H41F 109.5 . . ?
C42B C41B H41D 109.5 . . ?
C42B C41B H41E 109.5 . . ?
C42B C41B H41F 109.5 . . ?
N43B C42B C41B 123.1(3) . . ?
N43B C42B C46B 107.5(3) . . ?
C46B C42B C41B 129.4(3) . . ?
C42B N43B B2 129.4(3) . . ?
C42B N43B N44B 110.2(3) . . ?
N44B N43B B2 120.4(3) . . ?
N43B N44B Zn1 109.6(2) . . ?
C45B N44B Zn1 141.2(2) . . ?
C45B N44B N43B 106.5(3) . . ?
N44B C45B C46B 109.9(3) . . ?
N44B C45B C47B 121.9(3) . . ?
C46B C45B C47B 128.0(3) . . ?
C42B C46B C45B 105.9(3) . . ?
C42B C46B H46B 127.0 . . ?
C45B C46B H46B 127.0 . . ?
C48B C47B C45B 120.7(3) . . ?
C48B C47B C52B 117.8(3) . . ?
C52B C47B C45B 121.3(3) . . ?
C47B C48B H48B 119.4 . . ?
C49B C48B C47B 121.1(4) . . ?
C49B C48B H48B 119.4 . . ?
C48B C49B H49B 119.4 . . ?
C50B C49B C48B 121.2(4) . . ?
C50B C49B H49B 119.4 . . ?
C49B C50B C51B 118.1(4) . . ?
C49B C50B C53B 119.7(5) . . ?
C51B C50B C53B 122.2(5) . . ?
C50B C51B H51B 119.4 . . ?
C50B C51B C52B 121.1(4) . . ?
C52B C51B H51B 119.4 . . ?
C47B C52B H52B 119.7 . . ?
C51B C52B C47B 120.5(4) . . ?
C51B C52B H52B 119.7 . . ?
C50B C53B H53C 106.3 . . ?
C50B C53B H53D 105.5 . . ?
C50B C53B C55B 109.9(5) . . ?
C54B C53B C50B 113.1(6) . . ?
C54B C53B H53C 106.3 . . ?
C54B C53B C55B 114.3(7) . . ?
C55B C53B H53C 106.3 . . ?
C56B C53B C50B 113.8(8) . . ?
C56B C53B H53D 105.5 . . ?
C56B C53B C57B 114.5(11) . . ?
C57B C53B C50B 111.1(7) . . ?
C57B C53B H53D 105.5 . . ?
C53B C54B H54D 109.5 . . ?
C53B C54B H54E 109.5 . . ?
C53B C54B H54F 109.5 . . ?
H54D C54B H54E 109.5 . . ?
H54D C54B H54F 109.5 . . ?
H54E C54B H54F 109.5 . . ?
C53B C55B H55D 109.5 . . ?
C53B C55B H55E 109.5 . . ?
C53B C55B H55F 109.5 . . ?
H55D C55B H55E 109.5 . . ?
H55D C55B H55F 109.5 . . ?
H55E C55B H55F 109.5 . . ?
C53B C56B H56D 109.5 . . ?
C53B C56B H56E 109.5 . . ?
C53B C56B H56F 109.5 . . ?
H56D C56B H56E 109.5 . . ?
H56D C56B H56F 109.5 . . ?
H56E C56B H56F 109.5 . . ?
C53B C57B H57D 109.5 . . ?
C53B C57B H57E 109.5 . . ?
C53B C57B H57F 109.5 . . ?
H57D C57B H57E 109.5 . . ?
H57D C57B H57F 109.5 . . ?
H57E C57B H57F 109.5 . . ?
H41G C41C H41H 109.5 . . ?
H41G C41C H41I 109.5 . . ?
H41H C41C H41I 109.5 . . ?
C42C C41C H41G 109.5 . . ?
C42C C41C H41H 109.5 . . ?
C42C C41C H41I 109.5 . . ?
N43C C42C C41C 121.0(5) . . ?
N43C C42C C46C 109.6(4) . . ?
C46C C42C C41C 129.4(5) . . ?
C42C N43C B2 131.9(4) . . ?
C42C N43C N44C 107.6(4) . . ?
N44C N43C B2 120.5(3) . . ?
N43C N44C Zn1 113.9(2) . . ?
C45C N44C Zn1 138.4(3) . . ?
C45C N44C N43C 107.6(3) . . ?
N44C C45C C46C 109.5(4) . . ?
N44C C45C C47C 119.3(6) . . ?
N44C C45C C56C 125.0(6) . . ?
C46C C45C C47C 131.2(6) . . ?
C46C C45C C56C 125.5(7) . . ?
C42C C46C C45C 105.6(4) . . ?
C42C C46C H46C 127.2 . . ?
C45C C46C H46C 127.2 . . ?
C48C C47C C45C 121.5(8) . . ?
C52C C47C C45C 121.4(8) . . ?
C52C C47C C48C 117.1(7) . . ?
C47C C48C H48C 119.5 . . ?
C49C C48C C47C 121.0(8) . . ?
C49C C48C H48C 119.5 . . ?
C48C C49C H49C 119.3 . . ?
C50C C49C C48C 121.5(7) . . ?
C50C C49C H49C 119.3 . . ?
C49C C50C C53C 118.9(8) . . ?
C51C C50C C49C 117.4(7) . . ?
C51C C50C C53C 123.6(8) . . ?
C50C C51C H51C 119.3 . . ?
C50C C51C C52C 121.4(8) . . ?
C52C C51C H51C 119.3 . . ?
C47C C52C C51C 121.6(7) . . ?
C47C C52C H52C 119.2 . . ?
C51C C52C H52C 119.2 . . ?
C50C C53C H53E 106.5 . . ?
C50C C53C C55C 110.4(9) . . ?
C54C C53C C50C 114.5(9) . . ?
C54C C53C H53E 106.5 . . ?
C54C C53C C55C 111.9(12) . . ?
C55C C53C H53E 106.5 . . ?
C53C C54C H54G 109.5 . . ?
C53C C54C H54H 109.5 . . ?
C53C C54C H54I 109.5 . . ?
H54G C54C H54H 109.5 . . ?
H54G C54C H54I 109.5 . . ?
H54H C54C H54I 109.5 . . ?
C53C C55C H55G 109.5 . . ?
C53C C55C H55H 109.5 . . ?
C53C C55C H55I 109.5 . . ?
H55G C55C H55H 109.5 . . ?
H55G C55C H55I 109.5 . . ?
H55H C55C H55I 109.5 . . ?
C57C C56C C45C 117.3(9) . . ?
C61C C56C C45C 121.8(9) . . ?
C61C C56C C57C 120.7(8) . . ?
C56C C57C H57G 120.7 . . ?
C58C C57C C56C 118.6(8) . . ?
C58C C57C H57G 120.7 . . ?
C57C C58C H58C 119.4 . . ?
C57C C58C C59C 121.2(8) . . ?
C59C C58C H58C 119.4 . . ?
C58C C59C C60C 118.4(8) . . ?
C58C C59C C62C 121.4(10) . . ?
C60C C59C C62C 120.1(9) . . ?
C59C C60C H60C 119.3 . . ?
C61C C60C C59C 121.4(8) . . ?
C61C C60C H60C 119.3 . . ?
C56C C61C C60C 118.9(8) . . ?
C56C C61C H61C 120.6 . . ?
C60C C61C H61C 120.6 . . ?
C59C C62C H62C 109.3 . . ?
C59C C62C C64C 110.6(11) . . ?
C63C C62C C59C 107.3(11) . . ?
C63C C62C H62C 109.3 . . ?
C63C C62C C64C 110.8(13) . . ?
C64C C62C H62C 109.3 . . ?
C62C C63C H63A 109.5 . . ?
C62C C63C H63B 109.5 . . ?
C62C C63C H63C 109.5 . . ?
H63A C63C H63B 109.5 . . ?
H63A C63C H63C 109.5 . . ?
H63B C63C H63C 109.5 . . ?
C62C C64C H64A 109.5 . . ?
C62C C64C H64B 109.5 . . ?
C62C C64C H64C 109.5 . . ?
H64A C64C H64B 109.5 . . ?
H64A C64C H64C 109.5 . . ?
H64B C64C H64C 109.5 . . ?
H41J C41D H41K 109.5 . . ?
H41J C41D H41L 109.5 . . ?
H41K C41D H41L 109.5 . . ?
C42D C41D H41J 109.5 . . ?
C42D C41D H41K 109.5 . . ?
C42D C41D H41L 109.5 . . ?
N43D C42D C41D 122.7(5) . . ?
N43D C42D C46D 108.8(4) . . ?
C46D C42D C41D 128.5(5) . . ?
C42D N43D B4 131.0(4) . . ?
C42D N43D N44D 109.2(4) . . ?
N44D N43D B4 119.8(4) . . ?
N43D N44D Zn3 113.6(3) . . ?
C45D N44D Zn3 138.4(3) . . ?
C45D N44D N43D 107.1(4) . . ?
N44D C45D C46D 110.0(4) . . ?
N44D C45D C47D 122.0(4) . . ?
C46D C45D C47D 128.0(5) . . ?
C42D C46D C45D 105.0(5) . . ?
C42D C46D H46D 127.5 . . ?
C45D C46D H46D 127.5 . . ?
C48D C47D C45D 120.4(4) . . ?
C48D C47D C52D 118.3(5) . . ?
C52D C47D C45D 121.3(5) . . ?
C47D C48D H48D 119.7 . . ?
C47D C48D C49D 120.5(5) . . ?
C49D C48D H48D 119.7 . . ?
C48D C49D H49D 119.4 . . ?
C50D C49D C48D 121.2(6) . . ?
C50D C49D H49D 119.4 . . ?
C49D C50D C53D 120.9(6) . . ?
C51D C50D C49D 117.9(5) . . ?
C51D C50D C53D 121.2(5) . . ?
C50D C51D H51D 119.2 . . ?
C50D C51D C52D 121.6(5) . . ?
C52D C51D H51D 119.2 . . ?
C47D C52D H52D 119.8 . . ?
C51D C52D C47D 120.4(6) . . ?
C51D C52D H52D 119.8 . . ?
C50D C53D H53F 102.4 . . ?
C54D C53D C50D 111.0(5) . . ?
C54D C53D H53F 102.4 . . ?
C55D C53D C50D 112.0(7) . . ?
C55D C53D H53F 102.4 . . ?
C55D C53D C54D 123.5(8) . . ?
C53D C54D H54J 109.5 . . ?
C53D C54D H54K 109.5 . . ?
C53D C54D H54L 109.5 . . ?
H54J C54D H54K 109.5 . . ?
H54J C54D H54L 109.5 . . ?
H54K C54D H54L 109.5 . . ?
C53D C55D H55J 109.5 . . ?
C53D C55D H55K 109.5 . . ?
C53D C55D H55L 109.5 . . ?
H55J C55D H55K 109.5 . . ?
H55J C55D H55L 109.5 . . ?
H55K C55D H55L 109.5 . . ?
H41M C41E H41N 109.5 . . ?
H41M C41E H41O 109.5 . . ?
H41N C41E H41O 109.5 . . ?
C42E C41E H41M 109.5 . . ?
C42E C41E H41N 109.5 . . ?
C42E C41E H41O 109.5 . . ?
N43E C42E C41E 123.2(5) . . ?
N43E C42E C46E 107.8(4) . . ?
C46E C42E C41E 129.0(5) . . ?
C42E N43E B4 130.5(4) . . ?
C42E N43E N44E 109.0(4) . . ?
N44E N43E B4 120.5(4) . . ?
N43E N44E Zn3 112.7(3) . . ?
C45E N44E Zn3 137.7(3) . . ?
C45E N44E N43E 107.8(4) . . ?
N44E C45E C46E 108.7(4) . . ?
N44E C45E C47E 122.2(4) . . ?
C46E C45E C47E 129.0(5) . . ?
C42E C46E C45E 106.6(4) . . ?
C42E C46E H46E 126.7 . . ?
C45E C46E H46E 126.7 . . ?
C48E C47E C45E 122.4(5) . . ?
C52E C47E C45E 119.8(4) . . ?
C52E C47E C48E 117.9(5) . . ?
C47E C48E H48E 119.7 . . ?
C49E C48E C47E 120.7(5) . . ?
C49E C48E H48E 119.7 . . ?
C48E C49E H49E 119.2 . . ?
C48E C49E C50E 121.5(5) . . ?
C50E C49E H49E 119.2 . . ?
C49E C50E C53E 119.4(5) . . ?
C51E C50E C49E 117.1(5) . . ?
C51E C50E C53E 123.5(5) . . ?
C50E C51E H51E 119.0 . . ?
C52E C51E C50E 122.1(5) . . ?
C52E C51E H51E 119.0 . . ?
C47E C52E H52E 119.6 . . ?
C51E C52E C47E 120.8(5) . . ?
C51E C52E H52E 119.6 . . ?
C50E C53E H53G 107.5 . . ?
C50E C53E H53H 101.8 . . ?
C50E C53E C55E 108.7(7) . . ?
C54E C53E C50E 114.8(7) . . ?
C54E C53E H53G 107.5 . . ?
C54E C53E C55E 110.6(10) . . ?
C55E C53E H53G 107.5 . . ?
C56E C53E C50E 114.0(10) . . ?
C56E C53E H53H 101.8 . . ?
C57E C53E C50E 117.9(9) . . ?
C57E C53E H53H 101.8 . . ?
C57E C53E C56E 115.9(12) . . ?
C53E C54E H54M 109.5 . . ?
C53E C54E H54N 109.5 . . ?
C53E C54E H54O 109.5 . . ?
H54M C54E H54N 109.5 . . ?
H54M C54E H54O 109.5 . . ?
H54N C54E H54O 109.5 . . ?
C53E C55E H55M 109.5 . . ?
C53E C55E H55N 109.5 . . ?
C53E C55E H55O 109.5 . . ?
H55M C55E H55N 109.5 . . ?
H55M C55E H55O 109.5 . . ?
H55N C55E H55O 109.5 . . ?
C53E C56E H56G 109.5 . . ?
C53E C56E H56H 109.5 . . ?
C53E C56E H56I 109.5 . . ?
H56G C56E H56H 109.5 . . ?
H56G C56E H56I 109.5 . . ?
H56H C56E H56I 109.5 . . ?
C53E C57E H57H 109.5 . . ?
C53E C57E H57I 109.5 . . ?
C53E C57E H57J 109.5 . . ?
H57H C57E H57I 109.5 . . ?
H57H C57E H57J 109.5 . . ?
H57I C57E H57J 109.5 . . ?
H41P C41F H41Q 109.5 . . ?
H41P C41F H41R 109.5 . . ?
H41Q C41F H41R 109.5 . . ?
C42F C41F H41P 109.5 . . ?
C42F C41F H41Q 109.5 . . ?
C42F C41F H41R 109.5 . . ?
N43F C42F C41F 122.0(6) . . ?
N43F C42F C46F 109.1(5) . . ?
C46F C42F C41F 128.9(6) . . ?
C42F N43F B4 130.5(4) . . ?
C42F N43F N44F 108.8(4) . . ?
N44F N43F B4 120.7(4) . . ?
N43F N44F Zn3 111.0(3) . . ?
C45F N44F Zn3 140.2(3) . . ?
C45F N44F N43F 107.0(4) . . ?
N44F C45F C46F 110.5(4) . . ?
N44F C45F C47F 124.4(6) . . ?
N44F C45F C56F 121.0(6) . . ?
C46F C45F C47F 124.7(6) . . ?
C46F C45F C56F 128.2(6) . . ?
C42F C46F C45F 104.4(5) . . ?
C42F C46F H46F 127.8 . . ?
C45F C46F H46F 127.8 . . ?
C48F C47F C45F 122.8(9) . . ?
C48F C47F C52F 118.3(7) . . ?
C52F C47F C45F 118.8(9) . . ?
C47F C48F H48F 119.8 . . ?
C49F C48F C47F 120.5(8) . . ?
C49F C48F H48F 119.8 . . ?
C48F C49F H49F 119.9 . . ?
C48F C49F C50F 120.2(9) . . ?
C50F C49F H49F 119.9 . . ?
C49F C50F C53F 121.6(9) . . ?
C51F C50F C49F 118.0(8) . . ?
C51F C50F C53F 119.2(9) . . ?
C50F C51F H51F 119.7 . . ?
C52F C51F C50F 120.6(8) . . ?
C52F C51F H51F 119.7 . . ?
C47F C52F H52F 119.6 . . ?
C51F C52F C47F 120.9(8) . . ?
C51F C52F H52F 119.6 . . ?
C50F C53F H53I 107.8 . . ?
C54F C53F C50F 112.2(9) . . ?
C54F C53F H53I 107.8 . . ?
C54F C53F C55F 110.8(11) . . ?
C55F C53F C50F 110.2(11) . . ?
C55F C53F H53I 107.8 . . ?
C53F C54F H54P 109.5 . . ?
C53F C54F H54Q 109.5 . . ?
C53F C54F H54R 109.5 . . ?
H54P C54F H54Q 109.5 . . ?
H54P C54F H54R 109.5 . . ?
H54Q C54F H54R 109.5 . . ?
C53F C55F H55P 109.5 . . ?
C53F C55F H55Q 109.5 . . ?
C53F C55F H55R 109.5 . . ?
H55P C55F H55Q 109.5 . . ?
H55P C55F H55R 109.5 . . ?
H55Q C55F H55R 109.5 . . ?
C57F C56F C45F 122.1(9) . . ?
C57F C56F C61F 119.0(7) . . ?
C61F C56F C45F 118.9(9) . . ?
C56F C57F H57K 119.9 . . ?
C58F C57F C56F 120.1(8) . . ?
C58F C57F H57K 119.9 . . ?
C57F C58F H58F 119.6 . . ?
C57F C58F C59F 120.8(8) . . ?
C59F C58F H58F 119.6 . . ?
C58F C59F C60F 117.7(8) . . ?
C58F C59F C62F 118.7(9) . . ?
C60F C59F C62F 121.8(9) . . ?
C59F C60F H60F 120.1 . . ?
C61F C60F C59F 119.9(9) . . ?
C61F C60F H60F 120.1 . . ?
C56F C61F H61F 119.8 . . ?
C60F C61F C56F 120.3(8) . . ?
C60F C61F H61F 119.8 . . ?
C59F C62F H62F 109.8 . . ?
C59F C62F C64F 109.1(10) . . ?
C63F C62F C59F 112.2(9) . . ?
C63F C62F H62F 109.8 . . ?
C63F C62F C64F 106.1(11) . . ?
C64F C62F H62F 109.8 . . ?
C62F C63F H63D 109.5 . . ?
C62F C63F H63E 109.5 . . ?
C62F C63F H63F 109.5 . . ?
H63D C63F H63E 109.5 . . ?
H63D C63F H63F 109.5 . . ?
H63E C63F H63F 109.5 . . ?
C62F C64F H64D 109.5 . . ?
C62F C64F H64E 109.5 . . ?
C62F C64F H64F 109.5 . . ?
H64D C64F H64E 109.5 . . ?
H64D C64F H64F 109.5 . . ?
H64E C64F H64F 109.5 . . ?
O71A C72A H72A 107.0 . . ?
O71A C72A C73A 112.5(16) . . ?
O71A C72A C74A 108.9(14) . . ?
C73A C72A H72A 107.0 . . ?
C73A C72A C74A 114.1(16) . . ?
C74A C72A H72A 107.0 . . ?
C72A C73A H73A 109.5 . . ?
C72A C73A H73B 109.5 . . ?
C72A C73A H73C 109.5 . . ?
H73A C73A H73B 109.5 . . ?
H73A C73A H73C 109.5 . . ?
H73B C73A H73C 109.5 . . ?
C72A C74A H74A 109.5 . . ?
C72A C74A H74B 109.5 . . ?
C72A C74A H74C 109.5 . . ?
H74A C74A H74B 109.5 . . ?
H74A C74A H74C 109.5 . . ?
H74B C74A H74C 109.5 . . ?
O71B C72B H72B 109.4 . . ?
O71B C72B C73B 108.0(14) . . ?
O71B C72B C74B 107.3(13) . . ?
C73B C72B H72B 109.4 . . ?
C74B C72B H72B 109.4 . . ?
C74B C72B C73B 113.2(15) . . ?
C72B C73B H73D 109.5 . . ?
C72B C73B H73E 109.5 . . ?
C72B C73B H73F 109.5 . . ?
H73D C73B H73E 109.5 . . ?
H73D C73B H73F 109.5 . . ?
H73E C73B H73F 109.5 . . ?
C72B C74B H74D 109.5 . . ?
C72B C74B H74E 109.5 . . ?
C72B C74B H74F 109.5 . . ?
H74D C74B H74E 109.5 . . ?
H74D C74B H74F 109.5 . . ?
H74E C74B H74F 109.5 . . ?
O71C C72C H72C 108.9 . . ?
O71C C72C C73C 111.6(8) . . ?
O71C C72C C74C 106.3(7) . . ?
C73C C72C H72C 108.9 . . ?
C73C C72C C74C 112.2(9) . . ?
C74C C72C H72C 108.9 . . ?
C72C C73C H73G 109.5 . . ?
C72C C73C H73H 109.5 . . ?
C72C C73C H73I 109.5 . . ?
H73G C73C H73H 109.5 . . ?
H73G C73C H73I 109.5 . . ?
H73H C73C H73I 109.5 . . ?
C72C C74C H74G 109.5 . . ?
C72C C74C H74H 109.5 . . ?
C72C C74C H74I 109.5 . . ?
H74G C74C H74H 109.5 . . ?
H74G C74C H74I 109.5 . . ?
H74H C74C H74I 109.5 . . ?
O71D C72D H72D 110.0 . . ?
O71D C72D C73D 107.6(15) . . ?
O71D C72D C74D 110.7(15) . . ?
C73D C72D H72D 110.0 . . ?
C73D C72D C74D 108.5(15) . . ?
C74D C72D H72D 110.0 . . ?
C72D C73D H73J 109.5 . . ?
C72D C73D H73K 109.5 . . ?
C72D C73D H73L 109.5 . . ?
H73J C73D H73K 109.5 . . ?
H73J C73D H73L 109.5 . . ?
H73K C73D H73L 109.5 . . ?
C72D C74D H74J 109.5 . . ?
C72D C74D H74K 109.5 . . ?
C72D C74D H74L 109.5 . . ?
H74J C74D H74K 109.5 . . ?
H74J C74D H74L 109.5 . . ?
H74K C74D H74L 109.5 . . ?
H81A C81 H81B 108.0 . . ?
Cl82 C81 H81A 109.4 . . ?
Cl82 C81 H81B 109.4 . . ?
Cl83 C81 H81A 109.4 . . ?
Cl83 C81 H81B 109.4 . . ?
Cl83 C81 Cl82 111.2(12) . . ?
H84A C84 H84B 108.5 . . ?
Cl85 C84 H84A 110.2 . . ?
Cl85 C84 H84B 110.2 . . ?
Cl85 C84 Cl86 107.5(8) . . ?
Cl86 C84 H84A 110.2 . . ?
Cl86 C84 H84B 110.2 . . ?
H87A C87 H87B 108.1 . . ?
Cl88 C87 H87A 109.5 . . ?
Cl88 C87 H87B 109.5 . . ?
Cl88 C87 Cl89 110.6(9) . . ?
Cl89 C87 H87A 109.5 . . ?
Cl89 C87 H87B 109.5 . . ?
H90A C90 H90B 107.7 . . ?
Cl91 C90 H90A 108.8 . . ?
Cl91 C90 H90B 108.8 . . ?
Cl92 C90 H90A 108.8 . . ?
Cl92 C90 H90B 108.8 . . ?
Cl92 C90 Cl91 113.6(9) . . ?
H93A C93 H93B 108.1 . . ?
Cl94 C93 H93A 109.5 . . ?
Cl94 C93 H93B 109.5 . . ?
Cl95 C93 H93A 109.5 . . ?
Cl95 C93 H93B 109.5 . . ?
Cl95 C93 Cl94 110.6(12) . . ?
Cl97 C96 H96A 108.8 . . ?
Cl97 C96 H96B 108.8 . . ?
Cl97 C96 Cl98 113.9(13) . . ?
H96A C96 H96B 107.7 . . ?
Cl98 C96 H96A 108.8 . . ?
Cl98 C96 H96B 108.8 . . ?

loop_
_geom_bond_atom_site_label_1
_geom_bond_atom_site_label_2
_geom_bond_distance
_geom_bond_site_symmetry_2
_geom_bond_publ_flag
Zn1 O16 2.137(2) . ?
Zn1 O19 1.964(3) . ?
Zn1 N44A 2.035(3) . ?
Zn1 N44B 2.184(3) . ?
Zn1 N44C 2.046(3) . ?
B2 H2 1.07(5) . ?
B2 N43A 1.544(5) . ?
B2 N43B 1.556(5) . ?
B2 N43C 1.545(6) . ?
Zn3 O28 2.138(3) . ?
Zn3 O31 1.965(3) . ?
Zn3 N44D 2.060(4) . ?
Zn3 N44E 2.069(4) . ?
Zn3 N44F 2.136(4) . ?
B4 H4 1.22(5) . ?
B4 N43D 1.537(9) . ?
B4 N43E 1.550(7) . ?
B4 N43F 1.526(8) . ?
S11 C12 1.752(4) . ?
S11 C15 1.746(4) . ?
C12 C13 1.406(6) . ?
C12 C21 1.404(5) . ?
C13 H13 0.9500 . ?
C13 C14 1.375(6) . ?
C14 H14 0.9500 . ?
C14 C15 1.404(7) . ?
C15 C33 1.417(5) . ?
O16 C17 1.269(4) . ?
C17 C18 1.464(5) . ?
C17 C23 1.455(5) . ?
C18 O19 1.321(4) . ?
C18 C20 1.370(5) . ?
C20 H20 0.9500 . ?
C20 C21 1.423(5) . ?
C21 C22 1.430(5) . ?
C22 H22 0.9500 . ?
C22 C23 1.368(5) . ?
C23 C24 1.528(5) . ?
C24 C25 1.541(5) . ?
C24 C26 1.538(5) . ?
C24 C27 1.527(6) . ?
C25 H25A 0.9800 . ?
C25 H25B 0.9800 . ?
C25 H25C 0.9800 . ?
C26 H26A 0.9800 . ?
C26 H26B 0.9800 . ?
C26 H26C 0.9800 . ?
C27 H27A 0.9800 . ?
C27 H27B 0.9800 . ?
C27 H27C 0.9800 . ?
O28 C29 1.264(4) . ?
C29 C30 1.475(6) . ?
C29 C35 1.451(6) . ?
C30 O31 1.306(5) . ?
C30 C32 1.374(5) . ?
C32 H32 0.9500 . ?
C32 C33 1.409(6) . ?
C33 C34 1.425(6) . ?
C34 H34 0.9500 . ?
C34 C35 1.371(5) . ?
C35 C36 1.523(6) . ?
C36 C37 1.543(6) . ?
C36 C38 1.531(6) . ?
C36 C39 1.520(6) . ?
C37 H37A 0.9800 . ?
C37 H37B 0.9800 . ?
C37 H37C 0.9800 . ?
C38 H38A 0.9800 . ?
C38 H38B 0.9800 . ?
C38 H38C 0.9800 . ?
C39 H39A 0.9800 . ?
C39 H39B 0.9800 . ?
C39 H39C 0.9800 . ?
C41A H41A 0.9800 . ?
C41A H41B 0.9800 . ?
C41A H41C 0.9800 . ?
C41A C42A 1.494(6) . ?
C42A N43A 1.356(5) . ?
C42A C46A 1.372(6) . ?
N43A N44A 1.365(4) . ?
N44A C45A 1.344(5) . ?
C45A C46A 1.399(6) . ?
C45A C47A 1.466(6) . ?
C46A H46A 0.9500 . ?
C47A C48A 1.403(6) . ?
C47A C52A 1.382(7) . ?
C48A H48A 0.9500 . ?
C48A C49A 1.367(7) . ?
C49A H49A 0.9500 . ?
C49A C50A 1.377(8) . ?
C50A C51A 1.412(7) . ?
C50A C53A 1.532(7) . ?
C51A H51A 0.9500 . ?
C51A C52A 1.387(7) . ?
C52A H52A 0.9500 . ?
C53A H53A 1.0000 . ?
C53A H53B 1.0000 . ?
C53A C54A 1.544(8) . ?
C53A C55A 1.582(8) . ?
C53A C56A 1.475(9) . ?
C53A C57A 1.545(8) . ?
C54A H54A 0.9800 . ?
C54A H54B 0.9800 . ?
C54A H54C 0.9800 . ?
C55A H55A 0.9800 . ?
C55A H55B 0.9800 . ?
C55A H55C 0.9800 . ?
C56A H56A 0.9800 . ?
C56A H56B 0.9800 . ?
C56A H56C 0.9800 . ?
C57A H57A 0.9800 . ?
C57A H57B 0.9800 . ?
C57A H57C 0.9800 . ?
C41B H41D 0.9800 . ?
C41B H41E 0.9800 . ?
C41B H41F 0.9800 . ?
C41B C42B 1.496(5) . ?
C42B N43B 1.356(4) . ?
C42B C46B 1.379(5) . ?
N43B N44B 1.372(4) . ?
N44B C45B 1.339(5) . ?
C45B C46B 1.402(5) . ?
C45B C47B 1.477(5) . ?
C46B H46B 0.9500 . ?
C47B C48B 1.388(5) . ?
C47B C52B 1.392(6) . ?
C48B H48B 0.9500 . ?
C48B C49B 1.386(6) . ?
C49B H49B 0.9500 . ?
C49B C50B 1.375(7) . ?
C50B C51B 1.389(7) . ?
C50B C53B 1.529(6) . ?
C51B H51B 0.9500 . ?
C51B C52B 1.392(6) . ?
C52B H52B 0.9500 . ?
C53B H53C 1.0000 . ?
C53B H53D 1.0000 . ?
C53B C54B 1.467(8) . ?
C53B C55B 1.536(8) . ?
C53B C56B 1.496(9) . ?
C53B C57B 1.521(9) . ?
C54B H54D 0.9800 . ?
C54B H54E 0.9800 . ?
C54B H54F 0.9800 . ?
C55B H55D 0.9800 . ?
C55B H55E 0.9800 . ?
C55B H55F 0.9800 . ?
C56B H56D 0.9800 . ?
C56B H56E 0.9800 . ?
C56B H56F 0.9800 . ?
C57B H57D 0.9800 . ?
C57B H57E 0.9800 . ?
C57B H57F 0.9800 . ?
C41C H41G 0.9800 . ?
C41C H41H 0.9800 . ?
C41C H41I 0.9800 . ?
C41C C42C 1.509(7) . ?
C42C N43C 1.358(5) . ?
C42C C46C 1.359(7) . ?
N43C N44C 1.365(4) . ?
N44C C45C 1.345(5) . ?
C45C C46C 1.382(7) . ?
C45C C47C 1.519(8) . ?
C45C C56C 1.463(8) . ?
C46C H46C 0.9500 . ?
C47C C48C 1.415(8) . ?
C47C C52C 1.387(8) . ?
C48C H48C 0.9500 . ?
C48C C49C 1.395(8) . ?
C49C H49C 0.9500 . ?
C49C C50C 1.394(8) . ?
C50C C51C 1.394(8) . ?
C50C C53C 1.528(8) . ?
C51C H51C 0.9500 . ?
C51C C52C 1.400(8) . ?
C52C H52C 0.9500 . ?
C53C H53E 1.0000 . ?
C53C C54C 1.514(9) . ?
C53C C55C 1.533(9) . ?
C54C H54G 0.9800 . ?
C54C H54H 0.9800 . ?
C54C H54I 0.9800 . ?
C55C H55G 0.9800 . ?
C55C H55H 0.9800 . ?
C55C H55I 0.9800 . ?
C56C C57C 1.405(8) . ?
C56C C61C 1.382(8) . ?
C57C H57G 0.9500 . ?
C57C C58C 1.386(9) . ?
C58C H58C 0.9500 . ?
C58C C59C 1.390(9) . ?
C59C C60C 1.396(9) . ?
C59C C62C 1.531(8) . ?
C60C H60C 0.9500 . ?
C60C C61C 1.383(9) . ?
C61C H61C 0.9500 . ?
C62C H62C 1.0000 . ?
C62C C63C 1.523(10) . ?
C62C C64C 1.545(10) . ?
C63C H63A 0.9800 . ?
C63C H63B 0.9800 . ?
C63C H63C 0.9800 . ?
C64C H64A 0.9800 . ?
C64C H64B 0.9800 . ?
C64C H64C 0.9800 . ?
C41D H41J 0.9800 . ?
C41D H41K 0.9800 . ?
C41D H41L 0.9800 . ?
C41D C42D 1.508(6) . ?
C42D N43D 1.350(6) . ?
C42D C46D 1.376(8) . ?
N43D N44D 1.379(5) . ?
N44D C45D 1.330(7) . ?
C45D C46D 1.412(6) . ?
C45D C47D 1.473(7) . ?
C46D H46D 0.9500 . ?
C47D C48D 1.376(8) . ?
C47D C52D 1.397(6) . ?
C48D H48D 0.9500 . ?
C48D C49D 1.393(8) . ?
C49D H49D 0.9500 . ?
C49D C50D 1.391(8) . ?
C50D C51D 1.365(9) . ?
C50D C53D 1.533(8) . ?
C51D H51D 0.9500 . ?
C51D C52D 1.392(7) . ?
C52D H52D 0.9500 . ?
C53D H53F 1.0000 . ?
C53D C54D 1.438(10) . ?
C53D C55D 1.429(11) . ?
C54D H54J 0.9800 . ?
C54D H54K 0.9800 . ?
C54D H54L 0.9800 . ?
C55D H55J 0.9800 . ?
C55D H55K 0.9800 . ?
C55D H55L 0.9800 . ?
C41E H41M 0.9800 . ?
C41E H41N 0.9800 . ?
C41E H41O 0.9800 . ?
C41E C42E 1.494(6) . ?
C42E N43E 1.355(6) . ?
C42E C46E 1.370(8) . ?
N43E N44E 1.370(5) . ?
N44E C45E 1.332(6) . ?
C45E C46E 1.399(6) . ?
C45E C47E 1.469(7) . ?
C46E H46E 0.9500 . ?
C47E C48E 1.393(7) . ?
C47E C52E 1.384(7) . ?
C48E H48E 0.9500 . ?
C48E C49E 1.385(7) . ?
C49E H49E 0.9500 . ?
C49E C50E 1.388(8) . ?
C50E C51E 1.381(8) . ?
C50E C53E 1.518(7) . ?
C51E H51E 0.9500 . ?
C51E C52E 1.380(8) . ?
C52E H52E 0.9500 . ?
C53E H53G 1.0000 . ?
C53E H53H 1.0000 . ?
C53E C54E 1.478(8) . ?
C53E C55E 1.542(9) . ?
C53E C56E 1.501(10) . ?
C53E C57E 1.487(9) . ?
C54E H54M 0.9800 . ?
C54E H54N 0.9800 . ?
C54E H54O 0.9800 . ?
C55E H55M 0.9800 . ?
C55E H55N 0.9800 . ?
C55E H55O 0.9800 . ?
C56E H56G 0.9800 . ?
C56E H56H 0.9800 . ?
C56E H56I 0.9800 . ?
C57E H57H 0.9800 . ?
C57E H57I 0.9800 . ?
C57E H57J 0.9800 . ?
C41F H41P 0.9800 . ?
C41F H41Q 0.9800 . ?
C41F H41R 0.9800 . ?
C41F C42F 1.506(7) . ?
C42F N43F 1.344(8) . ?
C42F C46F 1.385(8) . ?
N43F N44F 1.377(5) . ?
N44F C45F 1.329(6) . ?
C45F C46F 1.398(7) . ?
C45F C47F 1.499(8) . ?
C45F C56F 1.491(7) . ?
C46F H46F 0.9500 . ?
C47F C48F 1.395(8) . ?
C47F C52F 1.398(8) . ?
C48F H48F 0.9500 . ?
C48F C49F 1.394(8) . ?
C49F H49F 0.9500 . ?
C49F C50F 1.399(9) . ?
C50F C51F 1.391(8) . ?
C50F C53F 1.525(8) . ?
C51F H51F 0.9500 . ?
C51F C52F 1.388(8) . ?
C52F H52F 0.9500 . ?
C53F H53I 1.0000 . ?
C53F C54F 1.517(9) . ?
C53F C55F 1.523(10) . ?
C54F H54P 0.9800 . ?
C54F H54Q 0.9800 . ?
C54F H54R 0.9800 . ?
C55F H55P 0.9800 . ?
C55F H55Q 0.9800 . ?
C55F H55R 0.9800 . ?
C56F C57F 1.393(8) . ?
C56F C61F 1.398(8) . ?
C57F H57K 0.9500 . ?
C57F C58F 1.389(8) . ?
C58F H58F 0.9500 . ?
C58F C59F 1.391(8) . ?
C59F C60F 1.403(9) . ?
C59F C62F 1.528(8) . ?
C60F H60F 0.9500 . ?
C60F C61F 1.389(8) . ?
C61F H61F 0.9500 . ?
C62F H62F 1.0000 . ?
C62F C63F 1.519(9) . ?
C62F C64F 1.536(10) . ?
C63F H63D 0.9800 . ?
C63F H63E 0.9800 . ?
C63F H63F 0.9800 . ?
C64F H64D 0.9800 . ?
C64F H64E 0.9800 . ?
C64F H64F 0.9800 . ?
O71A C72A 1.421(10) . ?
C72A H72A 1.0000 . ?
C72A C73A 1.491(10) . ?
C72A C74A 1.492(10) . ?
C73A H73A 0.9800 . ?
C73A H73B 0.9800 . ?
C73A H73C 0.9800 . ?
C74A H74A 0.9800 . ?
C74A H74B 0.9800 . ?
C74A H74C 0.9800 . ?
O71B C72B 1.436(10) . ?
C72B H72B 1.0000 . ?
C72B C73B 1.494(10) . ?
C72B C74B 1.487(10) . ?
C73B H73D 0.9800 . ?
C73B H73E 0.9800 . ?
C73B H73F 0.9800 . ?
C74B H74D 0.9800 . ?
C74B H74E 0.9800 . ?
C74B H74F 0.9800 . ?
O71C C72C 1.429(8) . ?
C72C H72C 1.0000 . ?
C72C C73C 1.491(9) . ?
C72C C74C 1.502(8) . ?
C73C H73G 0.9800 . ?
C73C H73H 0.9800 . ?
C73C H73I 0.9800 . ?
C74C H74G 0.9800 . ?
C74C H74H 0.9800 . ?
C74C H74I 0.9800 . ?
O71D C72D 1.431(10) . ?
C72D H72D 1.0000 . ?
C72D C73D 1.506(10) . ?
C72D C74D 1.512(10) . ?
C73D H73J 0.9800 . ?
C73D H73K 0.9800 . ?
C73D H73L 0.9800 . ?
C74D H74J 0.9800 . ?
C74D H74K 0.9800 . ?
C74D H74L 0.9800 . ?
C81 H81A 0.9900 . ?
C81 H81B 0.9900 . ?
C81 Cl82 1.740(10) . ?
C81 Cl83 1.740(10) . ?
C84 H84A 0.9900 . ?
C84 H84B 0.9900 . ?
C84 Cl85 1.739(10) . ?
C84 Cl86 1.743(10) . ?
C87 H87A 0.9900 . ?
C87 H87B 0.9900 . ?
C87 Cl88 1.737(10) . ?
C87 Cl89 1.754(10) . ?
C90 H90A 0.9900 . ?
C90 H90B 0.9900 . ?
C90 Cl91 1.748(10) . ?
C90 Cl92 1.743(10) . ?
C93 H93A 0.9900 . ?
C93 H93B 0.9900 . ?
C93 Cl94 1.758(10) . ?
C93 Cl95 1.749(10) . ?
Cl97 C96 1.740(10) . ?
C96 H96A 0.9900 . ?
C96 H96B 0.9900 . ?
C96 Cl98 1.751(10) . ?

loop_
_geom_torsion_atom_site_label_1
_geom_torsion_atom_site_label_2
_geom_torsion_atom_site_label_3
_geom_torsion_atom_site_label_4
_geom_torsion
_geom_torsion_site_symmetry_1
_geom_torsion_site_symmetry_2
_geom_torsion_site_symmetry_3
_geom_torsion_site_symmetry_4
_geom_torsion_publ_flag
Zn1 O16 C17 C18 -2.6(5) . . . . ?
Zn1 O16 C17 C23 175.8(3) . . . . ?
Zn1 N44A C45A C46A 161.8(3) . . . . ?
Zn1 N44A C45A C47A -16.5(6) . . . . ?
Zn1 N44B C45B C46B 155.7(3) . . . . ?
Zn1 N44B C45B C47B -29.4(6) . . . . ?
Zn1 N44C C45C C46C -175.8(3) . . . . ?
Zn1 N44C C45C C47C 4.9(6) . . . . ?
Zn1 N44C C45C C56C 2.1(7) . . . . ?
B2 N43A N44A Zn1 14.5(4) . . . . ?
B2 N43A N44A C45A -178.9(3) . . . . ?
B2 N43B N44B Zn1 18.9(4) . . . . ?
B2 N43B N44B C45B -175.8(3) . . . . ?
B2 N43C N44C Zn1 -4.6(4) . . . . ?
B2 N43C N44C C45C 177.9(3) . . . . ?
Zn3 O28 C29 C30 -0.4(5) . . . . ?
Zn3 O28 C29 C35 179.8(3) . . . . ?
Zn3 N44D C45D C46D 167.5(4) . . . . ?
Zn3 N44D C45D C47D -13.7(7) . . . . ?
Zn3 N44E C45E C46E -161.9(4) . . . . ?
Zn3 N44E C45E C47E 18.7(9) . . . . ?
Zn3 N44F C45F C46F -160.4(5) . . . . ?
Zn3 N44F C45F C47F 25.6(10) . . . . ?
Zn3 N44F C45F C56F 24.9(9) . . . . ?
B4 N43D N44D Zn3 7.4(5) . . . . ?
B4 N43D N44D C45D 178.6(4) . . . . ?
B4 N43E N44E Zn3 -11.2(6) . . . . ?
B4 N43E N44E C45E -178.9(5) . . . . ?
B4 N43F N44F Zn3 -13.7(6) . . . . ?
B4 N43F N44F C45F 178.1(5) . . . . ?
S11 C12 C13 C14 -0.1(8) . . . . ?
S11 C12 C21 C20 175.1(4) . . . . ?
S11 C12 C21 C22 -4.7(7) . . . . ?
S11 C15 C33 C32 -3.1(8) . . . . ?
S11 C15 C33 C34 179.2(4) . . . . ?
C12 S11 C15 C14 0.6(5) . . . . ?
C12 S11 C15 C33 176.8(5) . . . . ?
C12 C13 C14 C15 0.6(10) . . . . ?
C12 C21 C22 C23 179.4(5) . . . . ?
C13 C12 C21 C20 -2.6(9) . . . . ?
C13 C12 C21 C22 177.5(6) . . . . ?
C13 C14 C15 S11 -0.7(8) . . . . ?
C13 C14 C15 C33 -176.7(6) . . . . ?
C14 C15 C33 C32 172.4(6) . . . . ?
C14 C15 C33 C34 -5.3(9) . . . . ?
C15 S11 C12 C13 -0.3(5) . . . . ?
C15 S11 C12 C21 -178.4(5) . . . . ?
C15 C33 C34 C35 176.7(5) . . . . ?
O16 C17 C18 O19 -0.9(6) . . . . ?
O16 C17 C18 C20 178.3(4) . . . . ?
O16 C17 C23 C22 -178.4(4) . . . . ?
O16 C17 C23 C24 1.4(6) . . . . ?
C17 C18 O19 Zn1 4.3(5) . . . . ?
C17 C18 C20 C21 0.0(7) . . . . ?
C17 C23 C24 C25 177.3(4) . . . . ?
C17 C23 C24 C26 58.2(5) . . . . ?
C17 C23 C24 C27 -62.6(5) . . . . ?
C18 C17 C23 C22 -0.1(6) . . . . ?
C18 C17 C23 C24 179.7(4) . . . . ?
C18 C20 C21 C12 -179.6(5) . . . . ?
C18 C20 C21 C22 0.3(7) . . . . ?
O19 C18 C20 C21 179.2(5) . . . . ?
C20 C18 O19 Zn1 -174.9(4) . . . . ?
C20 C21 C22 C23 -0.5(7) . . . . ?
C21 C12 C13 C14 177.9(6) . . . . ?
C21 C22 C23 C17 0.4(6) . . . . ?
C21 C22 C23 C24 -179.4(4) . . . . ?
C22 C23 C24 C25 -2.9(6) . . . . ?
C22 C23 C24 C26 -122.0(4) . . . . ?
C22 C23 C24 C27 117.2(4) . . . . ?
C23 C17 C18 O19 -179.3(4) . . . . ?
C23 C17 C18 C20 -0.1(7) . . . . ?
O28 C29 C30 O31 1.9(6) . . . . ?
O28 C29 C30 C32 -180.0(4) . . . . ?
O28 C29 C35 C34 -179.2(4) . . . . ?
O28 C29 C35 C36 -0.6(7) . . . . ?
C29 C30 O31 Zn3 -2.5(5) . . . . ?
C29 C30 C32 C33 -1.3(7) . . . . ?
C29 C35 C36 C37 59.3(6) . . . . ?
C29 C35 C36 C38 -60.7(5) . . . . ?
C29 C35 C36 C39 179.0(4) . . . . ?
C30 C29 C35 C34 1.1(6) . . . . ?
C30 C29 C35 C36 179.6(4) . . . . ?
C30 C32 C33 C15 -175.7(5) . . . . ?
C30 C32 C33 C34 2.0(8) . . . . ?
O31 C30 C32 C33 176.6(5) . . . . ?
C32 C30 O31 Zn3 179.6(4) . . . . ?
C32 C33 C34 C35 -1.1(8) . . . . ?
C33 C34 C35 C29 -0.4(7) . . . . ?
C33 C34 C35 C36 -178.9(4) . . . . ?
C34 C35 C36 C37 -122.2(5) . . . . ?
C34 C35 C36 C38 117.7(5) . . . . ?
C34 C35 C36 C39 -2.5(6) . . . . ?
C35 C29 C30 O31 -178.3(4) . . . . ?
C35 C29 C30 C32 -0.2(7) . . . . ?
C41A C42A N43A B2 -1.5(6) . . . . ?
C41A C42A N43A N44A 179.6(3) . . . . ?
C41A C42A C46A C45A -179.7(4) . . . . ?
C42A N43A N44A Zn1 -166.5(2) . . . . ?
C42A N43A N44A C45A 0.1(4) . . . . ?
N43A B2 N43B C42B 108.2(4) . . . . ?
N43A B2 N43B N44B -74.0(4) . . . . ?
N43A B2 N43C C42C -121.8(4) . . . . ?
N43A B2 N43C N44C 60.2(4) . . . . ?
N43A C42A C46A C45A 0.0(4) . . . . ?
N43A N44A C45A C46A -0.1(4) . . . . ?
N43A N44A C45A C47A -178.5(3) . . . . ?
N44A C45A C46A C42A 0.1(5) . . . . ?
N44A C45A C47A C48A 146.2(4) . . . . ?
N44A C45A C47A C52A -31.5(6) . . . . ?
C45A C47A C48A C49A -174.3(4) . . . . ?
C45A C47A C52A C51A 173.8(5) . . . . ?
C46A C42A N43A B2 178.9(4) . . . . ?
C46A C42A N43A N44A 0.0(4) . . . . ?
C46A C45A C47A C48A -31.7(7) . . . . ?
C46A C45A C47A C52A 150.6(5) . . . . ?
C47A C45A C46A C42A 178.3(4) . . . . ?
C47A C48A C49A C50A -0.3(8) . . . . ?
C48A C47A C52A C51A -4.0(8) . . . . ?
C48A C49A C50A C51A -2.4(8) . . . . ?
C48A C49A C50A C53A 175.3(5) . . . . ?
C49A C50A C51A C52A 1.9(9) . . . . ?
C49A C50A C53A C54A 174.2(9) . . . . ?
C49A C50A C53A C55A -74.3(8) . . . . ?
C49A C50A C53A C56A -111.5(12) . . . . ?
C49A C50A C53A C57A 121.8(8) . . . . ?
C50A C51A C52A C47A 1.3(9) . . . . ?
C51A C50A C53A C54A -8.2(10) . . . . ?
C51A C50A C53A C55A 103.4(8) . . . . ?
C51A C50A C53A C56A 66.1(12) . . . . ?
C51A C50A C53A C57A -60.6(9) . . . . ?
C52A C47A C48A C49A 3.5(7) . . . . ?
C53A C50A C51A C52A -175.8(6) . . . . ?
C41B C42B N43B B2 -4.8(6) . . . . ?
C41B C42B N43B N44B 177.2(3) . . . . ?
C41B C42B C46B C45B -178.4(4) . . . . ?
C42B N43B N44B Zn1 -162.9(2) . . . . ?
C42B N43B N44B C45B 2.4(4) . . . . ?
N43B B2 N43A C42A -126.0(4) . . . . ?
N43B B2 N43A N44A 52.8(4) . . . . ?
N43B B2 N43C C42C 119.9(4) . . . . ?
N43B B2 N43C N44C -58.1(4) . . . . ?
N43B C42B C46B C45B 0.7(4) . . . . ?
N43B N44B C45B C46B -2.0(4) . . . . ?
N43B N44B C45B C47B 172.9(3) . . . . ?
N44B C45B C46B C42B 0.8(4) . . . . ?
N44B C45B C47B C48B -29.7(5) . . . . ?
N44B C45B C47B C52B 154.1(4) . . . . ?
C45B C47B C48B C49B -174.4(4) . . . . ?
C45B C47B C52B C51B 174.6(4) . . . . ?
C46B C42B N43B B2 176.1(4) . . . . ?
C46B C42B N43B N44B -1.9(4) . . . . ?
C46B C45B C47B C48B 144.2(4) . . . . ?
C46B C45B C47B C52B -32.0(6) . . . . ?
C47B C45B C46B C42B -173.7(4) . . . . ?
C47B C48B C49B C50B 0.3(7) . . . . ?
C48B C47B C52B C51B -1.7(6) . . . . ?
C48B C49B C50B C51B -2.7(8) . . . . ?
C48B C49B C50B C53B 175.2(5) . . . . ?
C49B C50B C51B C52B 2.9(8) . . . . ?
C49B C50B C53B C54B 127.4(7) . . . . ?
C49B C50B C53B C55B -103.5(8) . . . . ?
C49B C50B C53B C56B -69.1(15) . . . . ?
C49B C50B C53B C57B 61.9(11) . . . . ?
C50B C51B C52B C47B -0.7(7) . . . . ?
C51B C50B C53B C54B -54.8(8) . . . . ?
C51B C50B C53B C55B 74.3(8) . . . . ?
C51B C50B C53B C56B 108.6(15) . . . . ?
C51B C50B C53B C57B -120.3(11) . . . . ?
C52B C47B C48B C49B 1.9(6) . . . . ?
C53B C50B C51B C52B -174.9(5) . . . . ?
C41C C42C N43C B2 3.1(6) . . . . ?
C41C C42C N43C N44C -178.7(3) . . . . ?
C41C C42C C46C C45C 179.1(4) . . . . ?
C42C N43C N44C Zn1 176.9(2) . . . . ?
C42C N43C N44C C45C -0.6(4) . . . . ?
N43C B2 N43A C42A 114.4(4) . . . . ?
N43C B2 N43A N44A -66.8(4) . . . . ?
N43C B2 N43B C42B -131.4(4) . . . . ?
N43C B2 N43B N44B 46.4(4) . . . . ?
N43C C42C C46C C45C 0.4(4) . . . . ?
N43C N44C C45C C46C 0.8(4) . . . . ?
N43C N44C C45C C47C -178.5(4) . . . . ?
N43C N44C C45C C56C 178.6(5) . . . . ?
N44C C45C C46C C42C -0.7(4) . . . . ?
N44C C45C C47C C48C -156.7(8) . . . . ?
N44C C45C C47C C52C 23.4(11) . . . . ?
N44C C45C C56C C57C -150.8(11) . . . . ?
N44C C45C C56C C61C 35.0(13) . . . . ?
C45C C47C C48C C49C -177.9(11) . . . . ?
C45C C47C C52C C51C -179.5(12) . . . . ?
C45C C56C C57C C58C 178.4(13) . . . . ?
C45C C56C C61C C60C -175.7(13) . . . . ?
C46C C42C N43C B2 -178.1(4) . . . . ?
C46C C42C N43C N44C 0.1(4) . . . . ?
C46C C45C C47C C48C 24.1(11) . . . . ?
C46C C45C C47C C52C -155.8(10) . . . . ?
C46C C45C C56C C57C 26.7(12) . . . . ?
C46C C45C C56C C61C -147.5(12) . . . . ?
C47C C45C C46C C42C 178.5(5) . . . . ?
C47C C48C C49C C50C -4(2) . . . . ?
C48C C47C C52C C51C 0.6(19) . . . . ?
C48C C49C C50C C51C 4(2) . . . . ?
C48C C49C C50C C53C -172.1(13) . . . . ?
C49C C50C C51C C52C -1(2) . . . . ?
C49C C50C C53C C54C -146.0(16) . . . . ?
C49C C50C C53C C55C 86.6(18) . . . . ?
C50C C51C C52C C47C -1(2) . . . . ?
C51C C50C C53C C54C 39(2) . . . . ?
C51C C50C C53C C55C -88.8(19) . . . . ?
C52C C47C C48C C49C 2.0(17) . . . . ?
C53C C50C C51C C52C 174.5(14) . . . . ?
C56C C45C C46C C42C -178.5(5) . . . . ?
C56C C57C C58C C59C 0(2) . . . . ?
C57C C56C C61C C60C 10(2) . . . . ?
C57C C58C C59C C60C 5(2) . . . . ?
C57C C58C C59C C62C -178.5(16) . . . . ?
C58C C59C C60C C61C -2(3) . . . . ?
C58C C59C C62C C63C -97.6(19) . . . . ?
C58C C59C C62C C64C 141.4(18) . . . . ?
C59C C60C C61C C56C -6(3) . . . . ?
C60C C59C C62C C63C 78.9(19) . . . . ?
C60C C59C C62C C64C -42(2) . . . . ?
C61C C56C C57C C58C -7(2) . . . . ?
C62C C59C C60C C61C -178.4(16) . . . . ?
C41D C42D N43D B4 1.0(8) . . . . ?
C41D C42D N43D N44D 179.3(4) . . . . ?
C41D C42D C46D C45D -179.4(5) . . . . ?
C42D N43D N44D Zn3 -171.1(3) . . . . ?
C42D N43D N44D C45D 0.1(5) . . . . ?
N43D B4 N43E C42E -110.1(6) . . . . ?
N43D B4 N43E N44E 67.2(6) . . . . ?
N43D B4 N43F C42F 128.9(7) . . . . ?
N43D B4 N43F N44F -50.5(6) . . . . ?
N43D C42D C46D C45D -0.4(5) . . . . ?
N43D N44D C45D C46D -0.3(5) . . . . ?
N43D N44D C45D C47D 178.5(4) . . . . ?
N44D C45D C46D C42D 0.5(5) . . . . ?
N44D C45D C47D C48D 155.7(4) . . . . ?
N44D C45D C47D C52D -24.4(7) . . . . ?
C45D C47D C48D C49D -179.5(4) . . . . ?
C45D C47D C52D C51D 178.0(4) . . . . ?
C46D C42D N43D B4 -178.1(5) . . . . ?
C46D C42D N43D N44D 0.2(5) . . . . ?
C46D C45D C47D C48D -25.7(7) . . . . ?
C46D C45D C47D C52D 154.2(5) . . . . ?
C47D C45D C46D C42D -178.3(4) . . . . ?
C47D C48D C49D C50D 2.0(8) . . . . ?
C48D C47D C52D C51D -2.2(7) . . . . ?
C48D C49D C50D C51D -2.9(8) . . . . ?
C48D C49D C50D C53D 177.3(5) . . . . ?
C49D C50D C51D C52D 1.4(8) . . . . ?
C49D C50D C53D C54D -78.1(8) . . . . ?
C49D C50D C53D C55D 64.3(9) . . . . ?
C50D C51D C52D C47D 1.2(8) . . . . ?
C51D C50D C53D C54D 102.1(8) . . . . ?
C51D C50D C53D C55D -115.5(8) . . . . ?
C52D C47D C48D C49D 0.6(7) . . . . ?
C53D C50D C51D C52D -178.9(5) . . . . ?
C41E C42E N43E B4 -2.4(9) . . . . ?
C41E C42E N43E N44E -179.9(5) . . . . ?
C41E C42E C46E C45E -179.3(5) . . . . ?
C42E N43E N44E Zn3 166.6(3) . . . . ?
C42E N43E N44E C45E -1.1(6) . . . . ?
N43E B4 N43D C42D 113.9(5) . . . . ?
N43E B4 N43D N44D -64.3(5) . . . . ?
N43E B4 N43F C42F -110.8(7) . . . . ?
N43E B4 N43F N44F 69.8(6) . . . . ?
N43E C42E C46E C45E 0.1(6) . . . . ?
N43E N44E C45E C46E 1.2(6) . . . . ?
N43E N44E C45E C47E -178.2(5) . . . . ?
N44E C45E C46E C42E -0.9(6) . . . . ?
N44E C45E C47E C48E 25.2(9) . . . . ?
N44E C45E C47E C52E -155.6(5) . . . . ?
C45E C47E C48E C49E 179.9(6) . . . . ?
C45E C47E C52E C51E -178.8(5) . . . . ?
C46E C42E N43E B4 178.1(6) . . . . ?
C46E C42E N43E N44E 0.6(6) . . . . ?
C46E C45E C47E C48E -154.2(6) . . . . ?
C46E C45E C47E C52E 25.0(9) . . . . ?
C47E C45E C46E C42E 178.6(5) . . . . ?
C47E C48E C49E C50E -0.6(11) . . . . ?
C48E C47E C52E C51E 0.4(9) . . . . ?
C48E C49E C50E C51E -0.7(11) . . . . ?
C48E C49E C50E C53E 178.1(7) . . . . ?
C49E C50E C51E C52E 1.9(10) . . . . ?
C49E C50E C53E C54E 164.4(10) . . . . ?
C49E C50E C53E C55E -71.1(12) . . . . ?
C49E C50E C53E C56E -127.8(19) . . . . ?
C49E C50E C53E C57E 13(2) . . . . ?
C50E C51E C52E C47E -1.8(10) . . . . ?
C51E C50E C53E C54E -16.8(13) . . . . ?
C51E C50E C53E C55E 107.7(12) . . . . ?
C51E C50E C53E C56E 51(2) . . . . ?
C51E C50E C53E C57E -168.0(19) . . . . ?
C52E C47E C48E C49E 0.7(9) . . . . ?
C53E C50E C51E C52E -176.9(7) . . . . ?
C41F C42F N43F B4 0.7(12) . . . . ?
C41F C42F N43F N44F -179.8(7) . . . . ?
C41F C42F C46F C45F -178.9(9) . . . . ?
C42F N43F N44F Zn3 166.7(5) . . . . ?
C42F N43F N44F C45F -1.5(7) . . . . ?
N43F B4 N43D C42D -126.0(5) . . . . ?
N43F B4 N43D N44D 55.8(6) . . . . ?
N43F B4 N43E C42E 128.9(5) . . . . ?
N43F B4 N43E N44E -53.8(7) . . . . ?
N43F C42F C46F C45F 1.2(9) . . . . ?
N43F N44F C45F C46F 2.3(7) . . . . ?
N43F N44F C45F C47F -171.8(7) . . . . ?
N43F N44F C45F C56F -172.5(6) . . . . ?
N44F C45F C46F C42F -2.2(8) . . . . ?
N44F C45F C47F C48F -139.8(13) . . . . ?
N44F C45F C47F C52F 39.3(11) . . . . ?
N44F C45F C56F C57F 25.3(11) . . . . ?
N44F C45F C56F C61F -158.4(12) . . . . ?
C45F C47F C48F C49F 177.0(15) . . . . ?
C45F C47F C52F C51F 179.9(11) . . . . ?
C45F C56F C57F C58F 179.5(11) . . . . ?
C45F C56F C61F C60F -176.6(15) . . . . ?
C46F C42F N43F B4 -179.4(6) . . . . ?
C46F C42F N43F N44F 0.1(8) . . . . ?
C46F C45F C47F C48F 47.0(14) . . . . ?
C46F C45F C47F C52F -134.0(10) . . . . ?
C46F C45F C56F C57F -148.4(11) . . . . ?
C46F C45F C56F C61F 27.9(14) . . . . ?
C47F C45F C46F C42F 171.9(8) . . . . ?
C47F C48F C49F C50F 10(3) . . . . ?
C48F C47F C52F C51F -1.0(19) . . . . ?
C48F C49F C50F C51F -15(3) . . . . ?
C48F C49F C50F C53F 177.4(17) . . . . ?
C49F C50F C51F C52F 12(3) . . . . ?
C49F C50F C53F C54F -37(2) . . . . ?
C49F C50F C53F C55F 87(2) . . . . ?
C50F C51F C52F C47F -4(2) . . . . ?
C51F C50F C53F C54F 155.6(18) . . . . ?
C51F C50F C53F C55F -80(2) . . . . ?
C52F C47F C48F C49F -2(2) . . . . ?
C53F C50F C51F C52F 179.9(15) . . . . ?
C56F C45F C46F C42F 172.1(7) . . . . ?
C56F C57F C58F C59F 5(2) . . . . ?
C57F C56F C61F C60F 0(2) . . . . ?
C57F C58F C59F C60F -15(3) . . . . ?
C57F C58F C59F C62F -179.7(14) . . . . ?
C58F C59F C60F C61F 18(3) . . . . ?
C58F C59F C62F C63F -44(2) . . . . ?
C58F C59F C62F C64F 73.5(18) . . . . ?
C59F C60F C61F C56F -10(3) . . . . ?
C60F C59F C62F C63F 152(2) . . . . ?
C60F C59F C62F C64F -91(2) . . . . ?
C61F C56F C57F C58F 3.2(18) . . . . ?
C62F C59F C60F C61F -177.9(17) . . . . ?
